data_1575805
loop_
_publ_author_name
'Sahoo, Rajata Kumar'
'Mukhopadhyay, Sayantan'
'Rajput, Sagrika'
'Jana, Achintya'
'Nembenna, Sharanappa'

_publ_section_title
;
 Bulky bis-guanidine ligand-based neutral and cationic zinc alkyl, halide,
 and hydride complexes: synthesis, characterization, and catalytic
 application.
;
_journal_issue 41
_journal_name_full 'Dalton transactions (Cambridge, England : 2003)'
_journal_page_first 15554
_journal_page_last 15560
_journal_paper_doi 10.1039/d4dt02907k
_journal_volume 54
_journal_year 2025
_chemical_formula_sum 'C153 H147 B2 Cl15 F40 I2 N10 Zn2'
_chemical_formula_weight 3823.71
_space_group_crystal_system triclinic
_space_group_IT_number 2
_space_group_name_Hall '-P 1'
_space_group_name_H-M_alt 'P -1'
_atom_sites_solution_hydrogens geom
_audit_creation_method SHELXL-2018/3
_audit_update_record
;
2024-10-05 deposited with the CCDC.	2025-09-16 downloaded from the CCDC.
;
_cell_angle_alpha 97.2870(10)
_cell_angle_beta 96.1580(10)
_cell_angle_gamma 93.3780(10)
_cell_formula_units_Z 2
_cell_length_a 12.4414(2)
_cell_length_b 17.3423(2)
_cell_length_c 38.6670(4)
_cell_measurement_reflns_used 33233
_cell_measurement_temperature 293(2)
_cell_measurement_theta_max 77.133
_cell_measurement_theta_min 3.227
_cell_volume 8205.47(19)
_computing_data_collection 'CrysAlisPro 1.171.39.46b (Rigaku OD, 2018)'
_computing_data_reduction 'CrysAlisPro 1.171.39.46b (Rigaku OD, 2018)'
_computing_structure_refinement 'SHELXL-2018/3 (Sheldrick, 2018)'
_computing_structure_solution 'SHELXT 2014/5 (Sheldrick, 2014)'
_diffrn_ambient_temperature 293(2)
_diffrn_measured_fraction_theta_full 0.985
_diffrn_measured_fraction_theta_max 0.956
_diffrn_measurement_device_type 'SuperNova, Dual, Cu at home/near, Pilatus 200K'
_diffrn_measurement_method '\w scans'
_diffrn_radiation_type CuK\a
_diffrn_radiation_wavelength 1.54184
_diffrn_reflns_av_R_equivalents 0.1569
_diffrn_reflns_av_unetI/netI 0.0842
_diffrn_reflns_Laue_measured_fraction_full 0.985
_diffrn_reflns_Laue_measured_fraction_max 0.956
_diffrn_reflns_limit_h_max 15
_diffrn_reflns_limit_h_min -15
_diffrn_reflns_limit_k_max 14
_diffrn_reflns_limit_k_min -21
_diffrn_reflns_limit_l_max 48
_diffrn_reflns_limit_l_min -48
_diffrn_reflns_number 111768
_diffrn_reflns_point_group_measured_fraction_full 0.985
_diffrn_reflns_point_group_measured_fraction_max 0.956
_diffrn_reflns_theta_full 67.684
_diffrn_reflns_theta_max 77.133
_diffrn_reflns_theta_min 3.227
_exptl_absorpt_coefficient_mu 6.414
_exptl_absorpt_correction_T_max 0.638
_exptl_absorpt_correction_T_min 0.486
_exptl_absorpt_correction_type multi-scan
_exptl_absorpt_process_details multi-scan
_exptl_crystal_colour colorless
_exptl_crystal_density_diffrn 1.548
_exptl_crystal_description block
_exptl_crystal_F_000 3852
_exptl_crystal_size_max 0.12
_exptl_crystal_size_mid 0.1
_exptl_crystal_size_min 0.07
_refine_diff_density_max 3.295
_refine_diff_density_min -4.453
_refine_diff_density_rms 0.259
_refine_ls_extinction_method none
_refine_ls_goodness_of_fit_ref 1.072
_refine_ls_hydrogen_treatment constr
_refine_ls_matrix_type full
_refine_ls_number_parameters 2049
_refine_ls_number_reflns 33233
_refine_ls_number_restraints 1386
_refine_ls_restrained_S_all 1.083
_refine_ls_R_factor_all 0.1553
_refine_ls_R_factor_gt 0.1480
_refine_ls_shift/su_max 0.001
_refine_ls_shift/su_mean 0.000
_refine_ls_structure_factor_coef Fsqd
_refine_ls_weighting_details 'w=1/[\s^2^(Fo^2^)+(0.1627P)^2^+241.8525P] where P=(Fo^2^+2Fc^2^)/3'
_refine_ls_weighting_scheme calc
_refine_ls_wR_factor_gt 0.3686
_refine_ls_wR_factor_ref 0.3736
_reflns_Friedel_coverage 0.000
_reflns_number_gt 29966
_reflns_number_total 33233
_reflns_threshold_expression 'I > 2\s(I)'
_cod_data_source_file d4dt02907k2.cif
_cod_data_source_block shelx_CCDC1
_cod_depositor_comments 'Adding full bibliography for 1575802--1575808.cif.'
_cod_original_cell_volume 8205.47(18)
_cod_database_code 1575805
_shelx_shelxl_version_number 2018/3
_shelx_space_group_comment
;
The symmetry employed for this shelxl refinement is uniquely defined
by the following loop, which should always be used as a source of
symmetry information in preference to the above space-group names.
They are only intended as comments.
;

loop_
_space_group_symop_operation_xyz
'x, y, z'
'-x, -y, -z'

loop_
_atom_site_label
_atom_site_type_symbol
_atom_site_fract_x
_atom_site_fract_y
_atom_site_fract_z
_atom_site_U_iso_or_equiv
_atom_site_adp_type
_atom_site_occupancy
_atom_site_site_symmetry_order
_atom_site_calc_flag
_atom_site_refinement_flags_posn
_atom_site_refinement_flags_adp
_atom_site_refinement_flags_occupancy
_atom_site_disorder_assembly
_atom_site_disorder_group
I2 I -0.18561(6) 0.80596(4) 0.94509(2) 0.02799(18) Uani 1 1 d . . . . .
I1 I -0.09208(6) 0.28525(5) 0.54219(2) 0.0315(2) Uani 1 1 d . . . . .
Zn1 Zn 0.08695(10) 0.28448(8) 0.57423(3) 0.0158(3) Uani 1 1 d . U . . .
Zn2 Zn -0.02680(11) 0.80494(11) 0.91385(3) 0.0293(4) Uani 1 1 d . U . . .
Cl2 Cl 0.9165(2) 0.85767(15) 0.67368(6) 0.0254(5) Uani 1 1 d . U . . .
Cl3 Cl 0.9852(3) 0.97288(18) 0.73388(8) 0.0383(7) Uani 1 1 d . U . . .
Cl1 Cl 0.9008(3) 0.81841(18) 0.74360(8) 0.0360(6) Uani 1 1 d . U . . .
Cl5 Cl 0.2078(3) 0.7036(2) 0.56142(9) 0.0441(7) Uani 1 1 d . U . . .
Cl8 Cl 0.6356(3) 0.51555(19) 0.98390(10) 0.0437(7) Uani 1 1 d . U . . .
Cl10 Cl 0.4338(4) 0.2667(2) 1.00914(11) 0.0534(9) Uani 1 1 d . U . . .
Cl7 Cl 0.6670(4) 0.6000(2) 0.92566(10) 0.0602(11) Uani 1 1 d . U . . .
Cl11 Cl 0.4845(4) 0.3332(2) 0.94789(11) 0.0606(10) Uani 1 1 d . U . . .
Cl12 Cl 0.5298(4) 0.1734(2) 0.95583(14) 0.0674(12) Uani 1 1 d . U . . .
Cl6 Cl 0.0298(3) 0.7481(4) 0.59967(10) 0.0728(13) Uani 1 1 d . U . . .
Cl14 Cl 0.4324(5) 0.2785(4) 0.80711(14) 0.0803(14) Uani 1 1 d . U . . .
Cl4 Cl 0.1642(4) 0.8639(3) 0.57362(19) 0.0860(15) Uani 1 1 d . U . . .
Cl9 Cl 0.8357(4) 0.5098(3) 0.95292(18) 0.0840(15) Uani 1 1 d . U . . .
F16 F 0.8228(5) 0.2021(3) 0.89091(14) 0.0219(12) Uani 1 1 d . U . . .
F21 F 0.6643(5) 0.9098(3) 0.61031(14) 0.0188(11) Uani 1 1 d . U . . .
F19 F 0.6025(5) 0.1263(3) 0.76113(15) 0.0220(12) Uani 1 1 d . U . . .
F24 F 0.6898(5) 0.9703(3) 0.75207(14) 0.0211(11) Uani 1 1 d . U . . .
F20 F 0.7698(5) 0.2326(3) 0.77020(13) 0.0178(11) Uani 1 1 d . U . . .
F26 F 0.4400(5) 0.8988(3) 0.60742(14) 0.0182(11) Uani 1 1 d . U . . .
Cl15 Cl 0.3054(5) 0.3557(4) 0.85802(15) 0.0910(16) Uani 1 1 d . U . . .
F31 F 0.7483(5) 0.7523(3) 0.62224(14) 0.0168(10) Uani 1 1 d . U . . .
F30 F 0.5775(5) 0.6487(3) 0.58959(15) 0.0197(11) Uani 1 1 d . U . . .
F15 F 0.8357(5) 0.3942(3) 0.77475(15) 0.0219(12) Uani 1 1 d . U . . .
F7 F 1.1135(5) 0.1647(4) 0.74545(15) 0.0251(12) Uani 1 1 d . U . . .
F35 F 0.5126(5) 0.6788(3) 0.70317(15) 0.0192(11) Uani 1 1 d . U . . .
F29 F 0.5246(5) 0.6433(3) 0.52087(15) 0.0243(12) Uani 1 1 d . U . . .
F36 F 0.4100(5) 0.9077(3) 0.68530(16) 0.0206(11) Uani 1 1 d . U . . .
F25 F 0.5814(5) 0.8396(3) 0.71968(13) 0.0160(10) Uani 1 1 d . U . . .
F23 F 0.7826(5) 1.0734(3) 0.71467(15) 0.0227(12) Uani 1 1 d . U . . .
F33 F 0.8470(6) 0.5723(4) 0.69856(18) 0.0288(13) Uani 1 1 d . U . . .
F6 F 0.9595(5) 0.1597(3) 0.78689(15) 0.0193(11) Uani 1 1 d . U . . .
F17 F 0.6475(5) 0.1046(4) 0.88190(15) 0.0240(12) Uani 1 1 d . U . . .
F27 F 0.3866(5) 0.8905(3) 0.53807(16) 0.0247(12) Uani 1 1 d . U . . .
F32 F 0.8907(5) 0.6566(4) 0.64552(17) 0.0255(12) Uani 1 1 d . U . . .
F40 F 0.4011(5) 0.6453(3) 0.63068(15) 0.0195(11) Uani 1 1 d . U . . .
F28 F 0.4280(5) 0.7629(4) 0.49420(14) 0.0251(12) Uani 1 1 d . U . . .
F11 F 0.7538(6) 0.3484(4) 0.88792(16) 0.0276(13) Uani 1 1 d . U . . .
F38 F 0.1012(5) 0.7387(4) 0.68136(18) 0.0263(12) Uani 1 1 d . U . . .
F10 F 1.0282(5) 0.4322(3) 0.82274(16) 0.0252(13) Uani 1 1 d . U . . .
F1 F 1.0243(5) 0.1831(4) 0.86272(16) 0.0284(13) Uani 1 1 d . U . . .
F22 F 0.7692(5) 1.0392(3) 0.64320(15) 0.0223(12) Uani 1 1 d . U . . .
F8 F 1.2255(5) 0.3020(4) 0.73980(16) 0.0277(13) Uani 1 1 d . U . . .
F37 F 0.2111(5) 0.8825(4) 0.70037(18) 0.0279(13) Uani 1 1 d . U . . .
F34 F 0.6555(5) 0.5861(3) 0.72621(16) 0.0245(12) Uani 1 1 d . U . . .
F39 F 0.1976(5) 0.6216(3) 0.64557(18) 0.0250(12) Uani 1 1 d . U . . .
F14 F 0.6681(6) 0.4817(4) 0.76998(18) 0.0323(14) Uani 1 1 d . U . . .
F5 F 0.9512(6) 0.4478(4) 0.88896(16) 0.0296(14) Uani 1 1 d . U . . .
F18 F 0.5368(5) 0.0613(4) 0.81693(17) 0.0278(13) Uani 1 1 d . U . . .
F9 F 1.1827(6) 0.4349(4) 0.77959(17) 0.0308(14) Uani 1 1 d . U . . .
Cl13 Cl 0.3765(7) 0.2000(3) 0.86518(17) 0.1049(19) Uani 1 1 d . U . . .
F12 F 0.5852(6) 0.4339(4) 0.8818(2) 0.0371(15) Uani 1 1 d . U . . .
F2 F 1.1718(6) 0.1987(5) 0.9190(2) 0.0422(16) Uani 1 1 d . U . . .
N1 N 0.1419(6) 0.2726(4) 0.62216(19) 0.0126(9) Uani 1 1 d . U . . .
N2 N 0.3248(6) 0.2799(4) 0.61154(19) 0.0127(11) Uani 1 1 d . U . . .
H2 H 0.389472 0.278631 0.621708 0.015 Uiso 1 1 calc R U . . .
F13 F 0.5394(6) 0.5024(4) 0.8225(2) 0.0414(16) Uani 1 1 d . U . . .
N6 N 0.1257(7) 0.8224(6) 0.9320(2) 0.0208(10) Uani 1 1 d . U . . .
F4 F 1.0976(6) 0.4620(5) 0.94458(18) 0.0446(18) Uani 1 1 d . U . . .
F3 F 1.2097(7) 0.3376(6) 0.96107(19) 0.0493(19) Uani 1 1 d . U . . .
N9 N 0.3010(6) 0.7893(5) 0.9249(2) 0.0163(11) Uani 1 1 d . U . . .
H9A H 0.316923 0.799511 0.947238 0.020 Uiso 1 1 calc R U . . .
N8 N -0.0042(6) 0.8003(5) 0.8643(2) 0.0185(10) Uani 1 1 d . U . . .
N4 N 0.2815(6) 0.2716(4) 0.66724(19) 0.0115(10) Uani 1 1 d . U . . .
H4 H 0.235203 0.259211 0.680976 0.014 Uiso 1 1 calc R U . . .
N5 N 0.4181(6) 0.2881(4) 0.56403(19) 0.0124(11) Uani 1 1 d . U . . .
H5A H 0.421332 0.300885 0.543380 0.015 Uiso 1 1 calc R U . . .
N7 N 0.1824(6) 0.7952(5) 0.8760(2) 0.0157(11) Uani 1 1 d . U . . .
H7A H 0.237624 0.783033 0.865392 0.019 Uiso 1 1 calc R U . . .
N3 N 0.2293(7) 0.2921(5) 0.5572(2) 0.0160(10) Uani 1 1 d . U . . .
N10 N 0.1061(7) 0.8133(5) 0.8204(2) 0.0182(11) Uani 1 1 d . U . . .
H10 H 0.048979 0.809228 0.805456 0.022 Uiso 1 1 calc R U . . .
C1 C 0.2442(7) 0.2750(5) 0.6336(2) 0.0114(10) Uani 1 1 d . U . . .
C125 C 0.6104(8) 0.8681(5) 0.6632(2) 0.0137(10) Uani 1 1 d . U . . .
C2 C 0.3195(8) 0.2865(5) 0.5767(2) 0.0138(10) Uani 1 1 d . U . . .
C146 C 0.2031(8) 0.7510(6) 0.6736(3) 0.0187(12) Uani 1 1 d . U . . .
C135 C 0.5025(8) 0.7064(6) 0.5429(2) 0.0180(12) Uani 1 1 d . U . . .
C3 C 0.2318(8) 0.3099(6) 0.5216(2) 0.0187(11) Uani 1 1 d . U . . .
C52 C 0.0902(8) 0.8039(6) 0.8535(2) 0.0166(11) Uani 1 1 d . U . . .
C133 C 0.4343(8) 0.8318(5) 0.5519(2) 0.0169(12) Uani 1 1 d . U . . .
C91 C -0.1451(9) 0.7257(6) 0.8219(3) 0.0216(12) Uani 1 1 d . U . . .
C142 C 0.6043(8) 0.6754(6) 0.6872(2) 0.0176(12) Uani 1 1 d . U . . .
C28 C 0.0336(8) 0.1875(6) 0.6532(3) 0.0195(11) Uani 1 1 d . U . . .
C32 C 0.0224(8) 0.3296(6) 0.6655(2) 0.0179(11) Uani 1 1 d . U . . .
C8 C 0.2188(9) 0.2472(6) 0.4933(3) 0.0204(12) Uani 1 1 d . U . . .
C107 C 0.9815(8) 0.2970(6) 0.8064(2) 0.0184(11) Uani 1 1 d . U . . .
C108 C 1.0115(8) 0.2305(6) 0.7864(2) 0.0184(12) Uani 1 1 d . U . . .
C121 C 0.6806(8) 0.1346(6) 0.8541(2) 0.0178(12) Uani 1 1 d . U . . .
C109 C 1.0922(9) 0.2304(6) 0.7642(3) 0.0201(12) Uani 1 1 d . U . . .
C27 C 0.0652(8) 0.2633(6) 0.6480(2) 0.0160(11) Uani 1 1 d . U . . .
C138 C 0.7212(8) 0.7122(5) 0.6482(2) 0.0161(11) Uani 1 1 d . U . . .
C136 C 0.5326(8) 0.7113(5) 0.5784(2) 0.0166(12) Uani 1 1 d . U . . .
C15 C 0.5164(8) 0.2696(5) 0.5832(2) 0.0138(10) Uani 1 1 d . U . . .
C124 C 0.7451(8) 0.1994(5) 0.7987(2) 0.0158(11) Uani 1 1 d . U . . .
C131 C 0.5158(8) 0.7763(5) 0.6028(2) 0.0159(11) Uani 1 1 d . U . . .
C137 C 0.6207(8) 0.7197(5) 0.6604(2) 0.0158(11) Uani 1 1 d . U . . .
C132 C 0.4642(8) 0.8336(5) 0.5868(2) 0.0160(11) Uani 1 1 d . U . . .
C71 C 0.4606(8) 0.8136(6) 0.8955(3) 0.0214(12) Uani 1 1 d . U . . .
C120 C 0.7700(8) 0.1867(5) 0.8582(2) 0.0164(12) Uani 1 1 d . U . . .
C20 C 0.5377(8) 0.1912(5) 0.5825(2) 0.0166(11) Uani 1 1 d . U . . .
C95 C -0.1533(8) 0.8666(6) 0.8347(3) 0.0187(11) Uani 1 1 d . U . . .
C18 C 0.7048(8) 0.2320(6) 0.6200(3) 0.0182(13) Uani 1 1 d . U . . .
H18 H 0.766774 0.219441 0.633189 0.022 Uiso 1 1 calc R U . . .
C143 C 0.4187(8) 0.7773(5) 0.6581(2) 0.0157(11) Uani 1 1 d . U . . .
C118 C 0.7782(9) 0.4023(6) 0.8030(3) 0.0230(12) Uani 1 1 d . U . . .
C48 C 0.3587(9) 0.4317(6) 0.6900(3) 0.0207(14) Uani 1 1 d . U . . .
H48 H 0.283896 0.409005 0.688000 0.025 Uiso 1 1 calc R U . . .
C45 C 0.4088(8) 0.1414(6) 0.6794(3) 0.0190(13) Uani 1 1 d . U . . .
H45 H 0.355104 0.137270 0.658675 0.023 Uiso 1 1 calc R U . . .
C134 C 0.4550(8) 0.7666(6) 0.5287(2) 0.0183(12) Uani 1 1 d . U . . .
C92 C -0.2421(9) 0.7216(6) 0.8007(3) 0.0226(13) Uani 1 1 d . U . . .
H92 H -0.271166 0.673727 0.788807 0.027 Uiso 1 1 calc R U . . .
C123 C 0.6579(8) 0.1451(5) 0.7933(2) 0.0177(12) Uani 1 1 d . U . . .
C114 C 0.7370(10) 0.3820(6) 0.8582(3) 0.0248(13) Uani 1 1 d . U . . .
C17 C 0.6844(8) 0.3115(5) 0.6184(3) 0.0173(12) Uani 1 1 d . U . . .
H17 H 0.734143 0.350890 0.630032 0.021 Uiso 1 1 calc R U . . .
C51 C 0.2015(8) 0.8023(6) 0.9117(2) 0.0169(10) Uani 1 1 d . U . . .
C90 C -0.1002(8) 0.7982(6) 0.8389(2) 0.0179(11) Uani 1 1 d . U . . .
C129 C 0.6834(8) 0.9548(5) 0.7176(2) 0.0155(11) Uani 1 1 d . U . . .
C39 C 0.3937(8) 0.2871(5) 0.6821(2) 0.0148(10) Uani 1 1 d . U . . .
C147 C 0.2587(8) 0.8230(6) 0.6829(3) 0.0183(12) Uani 1 1 d . U . . .
C78 C 0.2081(8) 0.8296(6) 0.8069(3) 0.0203(11) Uani 1 1 d . U . . .
C29 C -0.0402(8) 0.1774(6) 0.6772(3) 0.0205(13) Uani 1 1 d . U . . .
H29 H -0.060425 0.127392 0.681549 0.025 Uiso 1 1 calc R U . . .
C145 C 0.2519(8) 0.6928(5) 0.6558(3) 0.0175(12) Uani 1 1 d . U . . .
C58 C 0.1845(10) 0.9276(7) 0.9797(3) 0.0285(13) Uani 1 1 d . U . . .
C110 C 1.1477(9) 0.3007(6) 0.7615(3) 0.0211(12) Uani 1 1 d . U . . .
C5 C 0.2244(9) 0.4041(7) 0.4814(3) 0.0241(13) Uani 1 1 d . U . . .
H5 H 0.226030 0.455644 0.477022 0.029 Uiso 1 1 calc R U . . .
C130 C 0.6265(8) 0.8883(5) 0.6989(2) 0.0142(11) Uani 1 1 d . U . . .
C102 C 1.0382(9) 0.2517(7) 0.8824(3) 0.0274(13) Uani 1 1 d . U . . .
C24 C 0.5742(8) 0.4157(5) 0.5952(2) 0.0162(13) Uani 1 1 d . U . . .
H24 H 0.496576 0.423127 0.594400 0.019 Uiso 1 1 calc R U . . .
C117 C 0.6919(10) 0.4471(6) 0.7992(3) 0.0261(13) Uani 1 1 d . U . . .
C83 C 0.2449(9) 0.9088(6) 0.8067(3) 0.0225(12) Uani 1 1 d . U . . .
C96 C -0.1036(9) 0.9470(6) 0.8510(3) 0.0201(13) Uani 1 1 d . U . . .
H96 H -0.028143 0.941166 0.859956 0.024 Uiso 1 1 calc R U . . .
C126 C 0.6641(8) 0.9219(5) 0.6453(2) 0.0149(11) Uani 1 1 d . U . . .
C122 C 0.6232(8) 0.1137(6) 0.8212(3) 0.0188(12) Uani 1 1 d . U . . .
C148 C 0.3649(8) 0.8344(5) 0.6750(3) 0.0172(12) Uani 1 1 d . U . . .
C79 C 0.2643(9) 0.7671(6) 0.7927(3) 0.0239(12) Uani 1 1 d . U . . .
C113 C 0.8075(9) 0.3670(6) 0.8321(3) 0.0214(11) Uani 1 1 d . U . . .
C10 C 0.2878(9) 0.1131(7) 0.4778(3) 0.0251(19) Uani 1 1 d . U . . .
H10A H 0.261422 0.108362 0.453333 0.038 Uiso 1 1 calc R U . . .
H10B H 0.289009 0.062165 0.485075 0.038 Uiso 1 1 calc R U . . .
H10C H 0.359736 0.138091 0.481674 0.038 Uiso 1 1 calc R U . . .
C33 C 0.0537(8) 0.4125(6) 0.6589(3) 0.0195(13) Uani 1 1 d . U . . .
H33 H 0.119840 0.411472 0.647257 0.023 Uiso 1 1 calc R U . . .
C7 C 0.2086(9) 0.2671(6) 0.4594(3) 0.0231(13) Uani 1 1 d . U . . .
H7 H 0.200767 0.227706 0.440437 0.028 Uiso 1 1 calc R U . . .
C46 C 0.4922(9) 0.0826(6) 0.6718(3) 0.0224(18) Uani 1 1 d . U . . .
H46A H 0.533859 0.098586 0.654074 0.034 Uiso 1 1 calc R U . . .
H46B H 0.455729 0.032229 0.663605 0.034 Uiso 1 1 calc R U . . .
H46C H 0.539532 0.079968 0.692829 0.034 Uiso 1 1 calc R U . . .
C23 C 0.3778(9) 0.0887(6) 0.5803(3) 0.0233(19) Uani 1 1 d . U . . .
H23A H 0.412926 0.065829 0.599417 0.035 Uiso 1 1 calc R U . . .
H23B H 0.333958 0.048978 0.564472 0.035 Uiso 1 1 calc R U . . .
H23C H 0.332710 0.127819 0.589194 0.035 Uiso 1 1 calc R U . . .
C65 C 0.3841(8) 0.7595(6) 0.9048(3) 0.0185(11) Uani 1 1 d . U . . .
C112 C 1.0453(9) 0.3632(6) 0.8035(3) 0.0197(12) Uani 1 1 d . U . . .
C141 C 0.6788(8) 0.6282(6) 0.7001(3) 0.0192(12) Uani 1 1 d . U . . .
C16 C 0.5910(8) 0.3303(5) 0.5997(2) 0.0149(11) Uani 1 1 d . U . . .
C30 C -0.0844(8) 0.2414(6) 0.6948(3) 0.0204(13) Uani 1 1 d . U . . .
H30 H -0.134137 0.233674 0.710636 0.024 Uiso 1 1 calc R U . . .
C127 C 0.7211(8) 0.9898(5) 0.6625(2) 0.0161(12) Uani 1 1 d . U . . .
C72 C 0.4582(9) 0.8997(6) 0.9080(3) 0.0254(14) Uani 1 1 d . U . . .
H72 H 0.382304 0.911062 0.908967 0.031 Uiso 1 1 calc R U . . .
C70 C -0.0884(10) 0.5974(7) 0.7920(3) 0.032(2) Uani 1 1 d . U . . .
H70A H -0.161676 0.580665 0.782464 0.048 Uiso 1 1 calc R U . . .
H70B H -0.049405 0.552774 0.796340 0.048 Uiso 1 1 calc R U . . .
H70C H -0.053981 0.624804 0.775626 0.048 Uiso 1 1 calc R U . . .
C128 C 0.7301(8) 1.0070(5) 0.6980(2) 0.0170(12) Uani 1 1 d . U . . .
C139 C 0.7965(8) 0.6632(6) 0.6595(3) 0.0181(12) Uani 1 1 d . U . . .
C66 C 0.3865(9) 0.6795(6) 0.8962(3) 0.0212(12) Uani 1 1 d . U . . .
C144 C 0.3559(8) 0.7061(5) 0.6486(3) 0.0165(12) Uani 1 1 d . U . . .
C36 C 0.0777(9) 0.1169(6) 0.6335(3) 0.0240(14) Uani 1 1 d . U . . .
H36 H 0.151151 0.132549 0.628864 0.029 Uiso 1 1 calc R U . . .
C40 C 0.4313(8) 0.3666(5) 0.6918(3) 0.0174(11) Uani 1 1 d . U . . .
C44 C 0.4577(8) 0.2248(5) 0.6868(2) 0.0168(11) Uani 1 1 d . U . . .
C57 C 0.2126(10) 0.9517(8) 1.0153(3) 0.0317(14) Uani 1 1 d . U . . .
H57 H 0.229241 1.004470 1.022981 0.038 Uiso 1 1 calc R U . . .
C140 C 0.7751(8) 0.6206(6) 0.6866(3) 0.0197(12) Uani 1 1 d . U . . .
C19 C 0.6323(8) 0.1738(6) 0.6019(2) 0.0176(12) Uani 1 1 d . U . . .
H19 H 0.646709 0.121940 0.602639 0.021 Uiso 1 1 calc R U . . .
C101 C 0.9773(9) 0.3125(6) 0.8730(3) 0.0241(12) Uani 1 1 d . U . . .
C9 C 0.2118(9) 0.1626(6) 0.4995(3) 0.0223(14) Uani 1 1 d . U . . .
H9 H 0.235273 0.161112 0.524433 0.027 Uiso 1 1 calc R U . . .
C53 C 0.1600(9) 0.8476(7) 0.9690(3) 0.0245(11) Uani 1 1 d . U . . .
C31 C -0.0538(8) 0.3172(6) 0.6887(3) 0.0198(13) Uani 1 1 d . U . . .
H31 H -0.084252 0.359479 0.700182 0.024 Uiso 1 1 calc R U . . .
C42 C 0.6078(9) 0.3196(6) 0.7085(3) 0.0203(13) Uani 1 1 d . U . . .
H42 H 0.680838 0.330307 0.716754 0.024 Uiso 1 1 calc R U . . .
C94 C -0.2519(8) 0.8601(6) 0.8139(3) 0.0211(13) Uani 1 1 d . U . . .
H94 H -0.288753 0.904535 0.811306 0.025 Uiso 1 1 calc R U . . .
C6 C 0.2097(9) 0.3441(7) 0.4533(3) 0.0249(14) Uani 1 1 d . U . . .
H6 H 0.200588 0.355851 0.430427 0.030 Uiso 1 1 calc R U . . .
C111 C 1.1253(9) 0.3675(6) 0.7818(3) 0.0214(12) Uani 1 1 d . U . . .
C41 C 0.5422(8) 0.3801(6) 0.7049(3) 0.0198(13) Uani 1 1 d . U . . .
H41 H 0.571605 0.431114 0.711304 0.024 Uiso 1 1 calc R U . . .
C106 C 1.0022(10) 0.3828(7) 0.8949(3) 0.0281(13) Uani 1 1 d . U . . .
C43 C 0.5660(8) 0.2433(6) 0.6999(3) 0.0194(13) Uani 1 1 d . U . . .
H43 H 0.611252 0.203276 0.702857 0.023 Uiso 1 1 calc R U . . .
C21 C 0.4649(9) 0.1265(6) 0.5604(3) 0.0195(13) Uani 1 1 d . U . . .
H21 H 0.426460 0.149118 0.541033 0.023 Uiso 1 1 calc R U . . .
C149 C 0.9769(10) 0.8730(7) 0.7173(3) 0.0293(16) Uani 1 1 d . U . . .
H149 H 1.050344 0.855213 0.718129 0.035 Uiso 1 1 calc R U . . .
C84 C 0.1809(9) 0.9757(6) 0.8203(3) 0.0230(14) Uani 1 1 d . U . . .
H84 H 0.103742 0.958191 0.815908 0.028 Uiso 1 1 calc R U . . .
C76 C 0.3047(9) 0.6203(6) 0.9072(3) 0.0246(14) Uani 1 1 d . U . . .
H76 H 0.262340 0.648652 0.923888 0.030 Uiso 1 1 calc R U . . .
C26 C 0.6344(9) 0.4735(5) 0.6251(3) 0.0202(18) Uani 1 1 d . U . . .
H26A H 0.623627 0.456128 0.647141 0.030 Uiso 1 1 calc R U . . .
H26B H 0.606896 0.523889 0.624292 0.030 Uiso 1 1 calc R U . . .
H26C H 0.710349 0.476767 0.622547 0.030 Uiso 1 1 calc R U . . .
C54 C 0.1610(10) 0.7948(7) 0.9938(3) 0.0298(13) Uani 1 1 d . U . . .
C12 C 0.2535(10) 0.4536(6) 0.5460(3) 0.0254(14) Uani 1 1 d . U . . .
H12 H 0.284714 0.432079 0.566752 0.030 Uiso 1 1 calc R U . . .
C35 C 0.0778(9) 0.4686(6) 0.6934(3) 0.0255(19) Uani 1 1 d . U . . .
H35A H 0.012442 0.473978 0.704400 0.038 Uiso 1 1 calc R U . . .
H35B H 0.104677 0.518634 0.688567 0.038 Uiso 1 1 calc R U . . .
H35C H 0.131227 0.448151 0.708909 0.038 Uiso 1 1 calc R U . . .
C59 C 0.1785(10) 0.9868(7) 0.9541(3) 0.0315(15) Uani 1 1 d . U . . .
H59 H 0.180451 0.958148 0.930627 0.038 Uiso 1 1 calc R U . . .
C25 C 0.6121(9) 0.4323(6) 0.5598(3) 0.0232(19) Uani 1 1 d . U . . .
H25A H 0.598986 0.484910 0.556321 0.035 Uiso 1 1 calc R U . . .
H25B H 0.572630 0.396885 0.541042 0.035 Uiso 1 1 calc R U . . .
H25C H 0.688222 0.425438 0.560224 0.035 Uiso 1 1 calc R U . . .
C80 C 0.3600(9) 0.7853(7) 0.7791(3) 0.0273(14) Uani 1 1 d . U . . .
H80 H 0.399624 0.745063 0.770171 0.033 Uiso 1 1 calc R U . . .
C49 C 0.3770(9) 0.4909(6) 0.7235(3) 0.028(2) Uani 1 1 d . U . . .
H49A H 0.370337 0.464375 0.743549 0.041 Uiso 1 1 calc R U . . .
H49B H 0.323955 0.528808 0.722390 0.041 Uiso 1 1 calc R U . . .
H49C H 0.448314 0.516668 0.725433 0.041 Uiso 1 1 calc R U . . .
C93 C -0.2970(9) 0.7878(6) 0.7969(3) 0.0237(13) Uani 1 1 d . U . . .
H93 H -0.363496 0.784104 0.783033 0.028 Uiso 1 1 calc R U . . .
C97 C -0.1604(9) 0.9810(6) 0.8823(3) 0.0257(19) Uani 1 1 d . U . . .
H97A H -0.236725 0.980791 0.875147 0.039 Uiso 1 1 calc R U . . .
H97B H -0.131282 1.033568 0.890223 0.039 Uiso 1 1 calc R U . . .
H97C H -0.148611 0.949998 0.901028 0.039 Uiso 1 1 calc R U . . .
C69 C 0.5394(9) 0.7842(6) 0.8759(3) 0.0238(13) Uani 1 1 d . U . . .
H69 H 0.590701 0.818630 0.869082 0.029 Uiso 1 1 calc R U . . .
C85 C 0.2097(10) 0.9978(6) 0.8598(3) 0.027(2) Uani 1 1 d . U . . .
H85A H 0.205433 0.951714 0.871097 0.040 Uiso 1 1 calc R U . . .
H85B H 0.159841 1.033438 0.868591 0.040 Uiso 1 1 calc R U . . .
H85C H 0.282103 1.022041 0.864472 0.040 Uiso 1 1 calc R U . . .
C115 C 0.6495(10) 0.4260(6) 0.8554(3) 0.0283(13) Uani 1 1 d . U . . .
C87 C 0.2175(10) 0.6831(6) 0.7890(3) 0.0265(15) Uani 1 1 d . U . . .
H87 H 0.168115 0.678554 0.806867 0.032 Uiso 1 1 calc R U . . .
C82 C 0.3404(9) 0.9221(7) 0.7924(3) 0.0261(14) Uani 1 1 d . U . . .
H82 H 0.367035 0.973150 0.791990 0.031 Uiso 1 1 calc R U . . .
C4 C 0.2369(9) 0.3876(6) 0.5160(3) 0.0222(12) Uani 1 1 d . U . . .
C81 C 0.3979(10) 0.8613(7) 0.7785(3) 0.0291(14) Uani 1 1 d . U . . .
H81 H 0.461532 0.871912 0.768779 0.035 Uiso 1 1 calc R U . . .
C104 C 1.1370(10) 0.3309(8) 0.9326(3) 0.0348(14) Uani 1 1 d . U . . .
C116 C 0.6238(10) 0.4588(6) 0.8256(3) 0.0286(13) Uani 1 1 d . U . . .
C86 C 0.1982(10) 1.0474(6) 0.8020(3) 0.028(2) Uani 1 1 d . U . . .
H86A H 0.272212 1.068056 0.807358 0.042 Uiso 1 1 calc R U . . .
H86B H 0.151131 1.086186 0.809903 0.042 Uiso 1 1 calc R U . . .
H86C H 0.182008 1.033169 0.777040 0.042 Uiso 1 1 calc R U . . .
C119 C 0.8073(8) 0.2212(5) 0.8309(2) 0.0167(11) Uani 1 1 d . U . . .
C74 C 0.5177(10) 0.9184(7) 0.9455(3) 0.035(2) Uani 1 1 d . U . . .
H74A H 0.485673 0.885884 0.960512 0.053 Uiso 1 1 calc R U . . .
H74B H 0.511684 0.972162 0.954147 0.053 Uiso 1 1 calc R U . . .
H74C H 0.592823 0.908799 0.945112 0.053 Uiso 1 1 calc R U . . .
C22 C 0.5284(10) 0.0608(6) 0.5441(3) 0.028(2) Uani 1 1 d . U . . .
H22A H 0.589753 0.082832 0.534674 0.042 Uiso 1 1 calc R U . . .
H22B H 0.482234 0.028848 0.525571 0.042 Uiso 1 1 calc R U . . .
H22C H 0.552811 0.029579 0.561738 0.042 Uiso 1 1 calc R U . . .
C150 C 0.1058(13) 0.7683(11) 0.5651(5) 0.056(2) Uani 1 1 d . U . . .
H150 H 0.057491 0.761926 0.543040 0.067 Uiso 1 1 calc R U . . .
C67 C 0.4679(9) 0.6527(6) 0.8764(3) 0.0243(13) Uani 1 1 d . U . . .
H67 H 0.471259 0.599464 0.869837 0.029 Uiso 1 1 calc R U . . .
C103 C 1.1144(10) 0.2596(8) 0.9118(3) 0.0322(14) Uani 1 1 d . U . . .
C99 C -0.0885(10) 0.6514(6) 0.8264(3) 0.0275(15) Uani 1 1 d . U . . .
H99 H -0.012690 0.667078 0.835420 0.033 Uiso 1 1 calc R U . . .
C75 C 0.3615(10) 0.5596(7) 0.9257(3) 0.029(2) Uani 1 1 d . U . . .
H75A H 0.402413 0.529974 0.909766 0.044 Uiso 1 1 calc R U . . .
H75B H 0.308583 0.525412 0.933610 0.044 Uiso 1 1 calc R U . . .
H75C H 0.409470 0.584999 0.945505 0.044 Uiso 1 1 calc R U . . .
C13 C 0.3330(10) 0.5195(7) 0.5400(3) 0.031(2) Uani 1 1 d . U . . .
H13A H 0.397961 0.498164 0.532872 0.046 Uiso 1 1 calc R U . . .
H13B H 0.350519 0.554731 0.561358 0.046 Uiso 1 1 calc R U . . .
H13C H 0.300770 0.546949 0.521962 0.046 Uiso 1 1 calc R U . . .
C105 C 1.0780(10) 0.3917(8) 0.9245(3) 0.0329(14) Uani 1 1 d . U . . .
C98 C -0.1017(9) 1.0054(6) 0.8243(3) 0.0247(19) Uani 1 1 d . U . . .
H98A H -0.068559 0.983444 0.804343 0.037 Uiso 1 1 calc R U . . .
H98B H -0.060946 1.052741 0.834975 0.037 Uiso 1 1 calc R U . . .
H98C H -0.174597 1.016615 0.816770 0.037 Uiso 1 1 calc R U . . .
C37 C 0.0858(11) 0.0465(7) 0.6542(3) 0.033(2) Uani 1 1 d . U . . .
H37A H 0.122332 0.063380 0.677335 0.049 Uiso 1 1 calc R U . . .
H37B H 0.125739 0.007854 0.642226 0.049 Uiso 1 1 calc R U . . .
H37C H 0.014249 0.024491 0.656000 0.049 Uiso 1 1 calc R U . . .
C89 C 0.1527(11) 0.6619(8) 0.7526(3) 0.034(2) Uani 1 1 d . U . . .
H89A H 0.096527 0.696994 0.749826 0.052 Uiso 1 1 calc R U . . .
H89B H 0.120862 0.609438 0.750294 0.052 Uiso 1 1 calc R U . . .
H89C H 0.200292 0.665944 0.734801 0.052 Uiso 1 1 calc R U . . .
B2 B 0.5426(9) 0.7845(6) 0.6460(3) 0.0159(10) Uani 1 1 d . U . . .
C34 C -0.0341(10) 0.4440(7) 0.6350(3) 0.028(2) Uani 1 1 d . U . . .
H34A H -0.053759 0.407186 0.614273 0.042 Uiso 1 1 calc R U . . .
H34B H -0.007198 0.492597 0.628569 0.042 Uiso 1 1 calc R U . . .
H34C H -0.096669 0.452176 0.647199 0.042 Uiso 1 1 calc R U . . .
C56 C 0.2167(10) 0.9003(8) 1.0396(3) 0.0330(15) Uani 1 1 d . U . . .
H56 H 0.236986 0.917957 1.063225 0.040 Uiso 1 1 calc R U . . .
C68 C 0.5438(9) 0.7052(7) 0.8664(3) 0.0257(14) Uani 1 1 d . U . . .
H68 H 0.597640 0.686974 0.853170 0.031 Uiso 1 1 calc R U . . .
C38 C 0.0103(11) 0.0915(7) 0.5981(3) 0.033(2) Uani 1 1 d . U . . .
H38A H -0.063732 0.079583 0.601722 0.050 Uiso 1 1 calc R U . . .
H38B H 0.038328 0.046051 0.586497 0.050 Uiso 1 1 calc R U . . .
H38C H 0.013747 0.132890 0.583903 0.050 Uiso 1 1 calc R U . . .
C47 C 0.3498(9) 0.1218(6) 0.7103(3) 0.0227(18) Uani 1 1 d . U . . .
H47A H 0.400668 0.125923 0.731017 0.034 Uiso 1 1 calc R U . . .
H47B H 0.316742 0.069553 0.705088 0.034 Uiso 1 1 calc R U . . .
H47C H 0.294831 0.157544 0.714016 0.034 Uiso 1 1 calc R U . . .
B1 B 0.8952(10) 0.3017(7) 0.8357(3) 0.0199(10) Uani 1 1 d . U . . .
C55 C 0.1904(10) 0.8223(8) 1.0284(3) 0.0325(14) Uani 1 1 d . U . . .
H55 H 0.192699 0.787395 1.044800 0.039 Uiso 1 1 calc R U . . .
C63 C 0.1337(11) 0.7078(8) 0.9834(3) 0.0337(16) Uani 1 1 d . U . . .
H63 H 0.118297 0.697457 0.957771 0.040 Uiso 1 1 calc R U . . .
C50 C 0.3692(10) 0.4741(7) 0.6577(3) 0.029(2) Uani 1 1 d . U . . .
H50A H 0.442358 0.495820 0.658543 0.044 Uiso 1 1 calc R U . . .
H50B H 0.320645 0.515057 0.657771 0.044 Uiso 1 1 calc R U . . .
H50C H 0.351252 0.437690 0.636717 0.044 Uiso 1 1 calc R U . . .
C11 C 0.0968(10) 0.1251(7) 0.4916(3) 0.034(2) Uani 1 1 d . U . . .
H11A H 0.050616 0.153007 0.506303 0.051 Uiso 1 1 calc R U . . .
H11B H 0.096156 0.071894 0.496051 0.051 Uiso 1 1 calc R U . . .
H11C H 0.071136 0.126753 0.467400 0.051 Uiso 1 1 calc R U . . .
C151 C 0.7300(15) 0.5679(10) 0.9629(5) 0.059(2) Uani 1 1 d . U . . .
H151 H 0.760588 0.613604 0.979317 0.071 Uiso 1 1 calc R U . . .
C73 C 0.5066(11) 0.9525(8) 0.8838(4) 0.037(2) Uani 1 1 d . U . . .
H73A H 0.584227 0.956186 0.888473 0.056 Uiso 1 1 calc R U . . .
H73B H 0.480633 1.003480 0.888090 0.056 Uiso 1 1 calc R U . . .
H73C H 0.485296 0.930913 0.859787 0.056 Uiso 1 1 calc R U . . .
C14 C 0.1463(11) 0.4858(7) 0.5547(4) 0.037(2) Uani 1 1 d . U . . .
H14A H 0.117323 0.512972 0.536075 0.056 Uiso 1 1 calc R U . . .
H14B H 0.158518 0.521105 0.576222 0.056 Uiso 1 1 calc R U . . .
H14C H 0.095657 0.443566 0.557336 0.056 Uiso 1 1 calc R U . . .
C153 C 0.4460(16) 0.2456(9) 0.9645(5) 0.058(2) Uani 1 1 d . U . . .
H153 H 0.373850 0.226885 0.952656 0.069 Uiso 1 1 calc R U . . .
C88 C 0.3056(11) 0.6259(7) 0.7937(3) 0.033(2) Uani 1 1 d . U . . .
H88A H 0.348492 0.624499 0.774464 0.050 Uiso 1 1 calc R U . . .
H88B H 0.272267 0.574801 0.794297 0.050 Uiso 1 1 calc R U . . .
H88C H 0.351160 0.642610 0.815324 0.050 Uiso 1 1 calc R U . . .
C60 C 0.2727(12) 1.0483(8) 0.9604(4) 0.044(3) Uani 1 1 d . U . . .
H60A H 0.273101 1.077904 0.983108 0.065 Uiso 1 1 calc R U . . .
H60B H 0.265270 1.082499 0.942695 0.065 Uiso 1 1 calc R U . . .
H60C H 0.339512 1.023557 0.959238 0.065 Uiso 1 1 calc R U . . .
C62 C 0.2292(13) 0.6616(9) 0.9948(4) 0.043(2) Uani 1 1 d . U . . .
H62A H 0.294389 0.684161 0.987758 0.064 Uiso 1 1 calc R U . . .
H62B H 0.216316 0.608465 0.983854 0.064 Uiso 1 1 calc R U . . .
H62C H 0.236806 0.663105 1.019815 0.064 Uiso 1 1 calc R U . . .
C77 C 0.2247(10) 0.5804(7) 0.8758(3) 0.033(2) Uani 1 1 d . U . . .
H77A H 0.263805 0.550532 0.859403 0.049 Uiso 1 1 calc R U . . .
H77B H 0.188416 0.619408 0.864530 0.049 Uiso 1 1 calc R U . . .
H77C H 0.172231 0.546526 0.884122 0.049 Uiso 1 1 calc R U . . .
C61 C 0.0706(11) 1.0249(8) 0.9536(4) 0.040(2) Uani 1 1 d . U . . .
H61A H 0.011854 0.985259 0.948227 0.060 Uiso 1 1 calc R U . . .
H61B H 0.066419 1.059532 0.936114 0.060 Uiso 1 1 calc R U . . .
H61C H 0.065911 1.053718 0.976226 0.060 Uiso 1 1 calc R U . . .
C64 C 0.0334(13) 0.6786(9) 0.9995(4) 0.044(2) Uani 1 1 d . U . . .
H64A H 0.048221 0.686061 1.024581 0.067 Uiso 1 1 calc R U . . .
H64B H 0.016395 0.624248 0.991243 0.067 Uiso 1 1 calc R U . . .
H64C H -0.027085 0.707472 0.992559 0.067 Uiso 1 1 calc R U . . .
C100 C -0.1387(13) 0.6094(8) 0.8547(4) 0.041(2) Uani 1 1 d . U . . .
H10D H -0.130116 0.643350 0.876567 0.062 Uiso 1 1 calc R U . . .
H10E H -0.102647 0.562816 0.857554 0.062 Uiso 1 1 calc R U . . .
H10F H -0.214447 0.596085 0.847362 0.062 Uiso 1 1 calc R U . . .
C152 C 0.402(2) 0.2885(15) 0.8514(6) 0.090(2) Uani 1 1 d . U . . .
H152 H 0.468643 0.311733 0.865617 0.108 Uiso 1 1 calc R U . . .

loop_
_atom_site_aniso_label
_atom_site_aniso_U_11
_atom_site_aniso_U_22
_atom_site_aniso_U_33
_atom_site_aniso_U_23
_atom_site_aniso_U_13
_atom_site_aniso_U_12
I2 0.0245(3) 0.0244(4) 0.0353(4) 0.0004(3) 0.0106(3) -0.0009(3)
I1 0.0208(3) 0.0456(5) 0.0245(3) -0.0015(3) -0.0058(3) 0.0022(3)
Zn1 0.0168(6) 0.0180(6) 0.0112(5) 0.0005(4) -0.0011(4) -0.0022(5)
Zn2 0.0167(6) 0.0572(10) 0.0114(6) -0.0013(6) 0.0002(5) -0.0034(6)
Cl2 0.0316(13) 0.0223(12) 0.0197(11) -0.0022(9) -0.0031(9) 0.0011(9)
Cl3 0.0525(18) 0.0279(14) 0.0290(13) -0.0068(11) -0.0009(12) -0.0107(12)
Cl1 0.0440(16) 0.0364(15) 0.0290(13) 0.0090(11) 0.0093(11) -0.0036(12)
Cl5 0.0495(18) 0.0353(16) 0.0464(17) 0.0057(13) 0.0010(14) 0.0019(13)
Cl8 0.0475(18) 0.0351(16) 0.0535(18) 0.0166(14) 0.0163(14) 0.0039(13)
Cl10 0.064(2) 0.0375(18) 0.062(2) 0.0088(15) 0.0203(18) 0.0090(16)
Cl7 0.095(3) 0.0422(19) 0.0393(17) 0.0071(14) 0.0042(18) -0.0239(19)
Cl11 0.085(3) 0.0361(18) 0.058(2) 0.0035(16) 0.0091(19) -0.0152(18)
Cl12 0.068(3) 0.0365(19) 0.097(3) -0.0080(19) 0.027(2) 0.0094(17)
Cl6 0.0377(18) 0.143(4) 0.0390(18) 0.022(2) 0.0015(14) 0.004(2)
Cl14 0.094(3) 0.088(3) 0.059(2) 0.001(2) 0.019(2) 0.002(3)
Cl4 0.053(2) 0.050(2) 0.145(4) -0.017(3) 0.008(3) 0.0002(19)
Cl9 0.062(3) 0.070(3) 0.124(4) -0.001(3) 0.041(3) 0.014(2)
F16 0.029(3) 0.024(3) 0.011(2) 0.006(2) -0.002(2) -0.011(2)
F21 0.026(3) 0.018(3) 0.011(2) 0.0016(19) 0.0007(19) -0.008(2)
F19 0.030(3) 0.016(3) 0.016(2) -0.003(2) -0.006(2) -0.008(2)
F24 0.037(3) 0.010(2) 0.014(2) -0.0035(19) 0.000(2) 0.000(2)
F20 0.031(3) 0.014(2) 0.007(2) 0.0033(19) -0.0006(19) -0.008(2)
F26 0.026(3) 0.008(2) 0.019(2) -0.0025(19) 0.000(2) 0.002(2)
Cl15 0.090(4) 0.111(4) 0.071(3) 0.001(3) 0.006(3) 0.023(3)
F31 0.023(3) 0.014(2) 0.014(2) 0.0035(19) 0.004(2) -0.003(2)
F30 0.027(3) 0.011(2) 0.020(2) -0.003(2) 0.000(2) 0.003(2)
F15 0.036(3) 0.011(2) 0.017(2) 0.000(2) 0.002(2) -0.002(2)
F7 0.031(3) 0.023(3) 0.020(3) -0.004(2) 0.006(2) 0.006(2)
F35 0.021(3) 0.018(3) 0.020(2) 0.006(2) 0.005(2) -0.001(2)
F29 0.034(3) 0.017(3) 0.017(3) -0.011(2) 0.001(2) -0.002(2)
F36 0.021(3) 0.009(2) 0.030(3) -0.004(2) 0.003(2) -0.003(2)
F25 0.029(3) 0.006(2) 0.014(2) 0.0026(18) 0.004(2) -0.004(2)
F23 0.030(3) 0.009(2) 0.024(3) -0.007(2) -0.001(2) -0.010(2)
F33 0.035(3) 0.016(3) 0.035(3) 0.005(2) -0.005(3) 0.011(2)
F6 0.030(3) 0.003(2) 0.024(3) -0.0010(19) 0.004(2) -0.004(2)
F17 0.030(3) 0.021(3) 0.022(3) 0.010(2) 0.002(2) -0.010(2)
F27 0.038(3) 0.012(3) 0.024(3) 0.010(2) -0.001(2) 0.001(2)
F32 0.022(3) 0.023(3) 0.030(3) -0.001(2) 0.002(2) 0.004(2)
F40 0.026(3) 0.003(2) 0.027(3) -0.003(2) 0.000(2) -0.001(2)
F28 0.039(3) 0.024(3) 0.010(2) 0.001(2) -0.001(2) -0.004(2)
F11 0.040(3) 0.021(3) 0.020(3) -0.005(2) 0.010(2) -0.007(2)
F38 0.017(3) 0.024(3) 0.039(3) 0.009(2) 0.005(2) -0.002(2)
F10 0.037(3) 0.014(3) 0.022(3) -0.005(2) 0.008(2) -0.013(2)
F1 0.031(3) 0.028(3) 0.024(3) 0.006(2) -0.004(2) -0.007(2)
F22 0.030(3) 0.012(2) 0.024(3) 0.007(2) 0.002(2) -0.011(2)
F8 0.033(3) 0.029(3) 0.022(3) 0.001(2) 0.013(2) -0.005(2)
F37 0.024(3) 0.018(3) 0.042(3) -0.004(2) 0.012(2) 0.002(2)
F34 0.036(3) 0.012(3) 0.025(3) 0.009(2) -0.004(2) -0.001(2)
F39 0.023(3) 0.009(2) 0.042(3) 0.007(2) -0.001(2) -0.010(2)
F14 0.046(3) 0.013(3) 0.037(3) 0.008(2) -0.007(3) 0.003(2)
F5 0.039(3) 0.024(3) 0.022(3) -0.007(2) 0.004(2) -0.016(3)
F18 0.027(3) 0.019(3) 0.033(3) 0.002(2) -0.003(2) -0.017(2)
F9 0.043(3) 0.018(3) 0.031(3) 0.002(2) 0.010(3) -0.017(3)
Cl13 0.168(5) 0.060(3) 0.079(3) -0.005(2) 0.020(3) -0.037(3)
F12 0.046(4) 0.022(3) 0.042(3) -0.007(3) 0.018(3) -0.002(3)
F2 0.036(3) 0.053(4) 0.036(3) 0.015(3) -0.011(3) -0.005(3)
N1 0.0152(18) 0.0111(18) 0.0109(17) 0.0003(16) 0.0005(16) 0.0013(16)
N2 0.015(2) 0.010(2) 0.011(2) -0.0030(19) 0.0002(19) -0.0003(19)
F13 0.044(4) 0.022(3) 0.059(4) 0.002(3) 0.007(3) 0.012(3)
N6 0.0174(18) 0.034(2) 0.0104(18) 0.0006(17) 0.0021(17) -0.0006(18)
F4 0.045(4) 0.051(4) 0.026(3) -0.022(3) 0.001(3) -0.026(3)
F3 0.041(4) 0.072(4) 0.025(3) -0.004(3) -0.012(3) -0.022(3)
N9 0.017(2) 0.019(2) 0.013(2) 0.002(2) 0.002(2) 0.001(2)
N8 0.0136(18) 0.0305(19) 0.0099(17) -0.0014(17) 0.0023(16) -0.0034(17)
N4 0.017(2) 0.008(2) 0.009(2) -0.0010(18) 0.0039(19) -0.0013(19)
N5 0.017(2) 0.008(2) 0.011(2) -0.0022(18) 0.0010(19) -0.0016(19)
N7 0.016(2) 0.020(2) 0.010(2) -0.0004(19) 0.0012(19) 0.000(2)
N3 0.0192(18) 0.0150(18) 0.0118(18) -0.0025(17) 0.0001(16) -0.0025(17)
N10 0.019(2) 0.021(2) 0.012(2) -0.003(2) 0.001(2) -0.003(2)
C1 0.015(2) 0.008(2) 0.0099(19) -0.0018(17) 0.0031(18) -0.0007(18)
C125 0.021(2) 0.004(2) 0.015(2) 0.0022(18) 0.0002(18) -0.0031(18)
C2 0.017(2) 0.010(2) 0.0118(19) -0.0032(18) -0.0001(18) -0.0024(18)
C146 0.016(2) 0.011(2) 0.029(2) 0.004(2) 0.004(2) -0.003(2)
C135 0.025(2) 0.012(2) 0.015(2) -0.004(2) 0.004(2) -0.003(2)
C3 0.024(2) 0.017(2) 0.012(2) -0.0014(19) 0.0014(19) -0.0030(19)
C52 0.016(2) 0.022(2) 0.0105(19) -0.0017(18) -0.0002(18) -0.0018(19)
C133 0.026(2) 0.008(2) 0.017(2) 0.002(2) 0.003(2) -0.003(2)
C91 0.025(2) 0.020(2) 0.018(2) -0.001(2) 0.003(2) -0.007(2)
C142 0.023(2) 0.011(2) 0.018(2) 0.003(2) -0.001(2) -0.002(2)
C28 0.022(2) 0.018(2) 0.018(2) 0.002(2) 0.002(2) -0.004(2)
C32 0.021(2) 0.015(2) 0.016(2) -0.001(2) 0.000(2) -0.001(2)
C8 0.025(2) 0.021(2) 0.014(2) -0.002(2) 0.003(2) -0.003(2)
C107 0.025(2) 0.013(2) 0.015(2) -0.0007(19) 0.0040(19) -0.0081(19)
C108 0.025(2) 0.013(2) 0.016(2) 0.000(2) 0.004(2) -0.006(2)
C121 0.024(2) 0.012(2) 0.015(2) 0.004(2) 0.000(2) -0.007(2)
C109 0.027(2) 0.016(2) 0.017(2) -0.001(2) 0.006(2) -0.004(2)
C27 0.019(2) 0.014(2) 0.014(2) 0.0007(18) 0.0007(18) -0.0022(19)
C138 0.022(2) 0.008(2) 0.017(2) 0.001(2) 0.001(2) -0.001(2)
C136 0.024(2) 0.009(2) 0.016(2) -0.003(2) 0.002(2) -0.004(2)
C15 0.020(2) 0.007(2) 0.014(2) -0.0013(18) 0.0017(19) -0.0009(19)
C124 0.025(2) 0.009(2) 0.012(2) 0.002(2) 0.001(2) -0.007(2)
C131 0.023(2) 0.008(2) 0.016(2) -0.0007(19) 0.0020(19) -0.0039(19)
C137 0.021(2) 0.009(2) 0.016(2) 0.0011(18) 0.0000(19) -0.0022(19)
C132 0.024(2) 0.007(2) 0.016(2) -0.001(2) 0.003(2) -0.002(2)
C71 0.020(2) 0.020(2) 0.025(2) 0.005(2) 0.002(2) -0.001(2)
C120 0.025(2) 0.012(2) 0.012(2) 0.003(2) 0.001(2) -0.007(2)
C20 0.024(2) 0.009(2) 0.016(2) -0.0001(19) 0.002(2) -0.001(2)
C95 0.020(2) 0.018(2) 0.017(2) 0.003(2) 0.002(2) -0.003(2)
C18 0.022(3) 0.011(3) 0.021(3) 0.003(2) -0.001(2) 0.002(2)
C143 0.019(2) 0.007(2) 0.020(2) 0.0009(18) 0.0008(19) -0.0023(19)
C118 0.034(3) 0.010(2) 0.024(2) 0.001(2) 0.001(2) -0.003(2)
C48 0.026(3) 0.010(3) 0.024(3) -0.002(2) 0.003(2) -0.002(2)
C45 0.025(3) 0.011(3) 0.021(3) 0.002(2) 0.002(2) 0.000(2)
C134 0.027(2) 0.013(2) 0.014(2) 0.000(2) 0.003(2) -0.004(2)
C92 0.024(3) 0.023(3) 0.019(2) 0.000(2) 0.000(2) -0.007(2)
C123 0.025(2) 0.011(2) 0.015(2) 0.001(2) -0.001(2) -0.007(2)
C114 0.035(3) 0.013(2) 0.025(2) -0.002(2) 0.006(2) -0.004(2)
C17 0.022(3) 0.009(2) 0.020(2) 0.002(2) -0.001(2) -0.001(2)
C51 0.016(2) 0.023(2) 0.011(2) 0.0010(18) 0.0019(18) -0.0008(19)
C90 0.018(2) 0.022(2) 0.013(2) 0.0013(19) 0.0031(19) -0.0053(19)
C129 0.025(2) 0.006(2) 0.014(2) 0.000(2) -0.001(2) -0.004(2)
C39 0.020(2) 0.009(2) 0.014(2) 0.0000(18) 0.0026(19) -0.0031(19)
C147 0.018(2) 0.009(2) 0.028(2) 0.002(2) 0.004(2) -0.002(2)
C78 0.023(2) 0.020(2) 0.017(2) -0.0024(19) 0.0035(19) -0.004(2)
C29 0.023(3) 0.019(3) 0.019(2) 0.002(2) 0.002(2) -0.004(2)
C145 0.017(2) 0.007(2) 0.028(2) 0.004(2) 0.002(2) -0.004(2)
C58 0.030(2) 0.032(3) 0.021(2) -0.002(2) 0.001(2) 0.004(2)
C110 0.028(2) 0.017(2) 0.018(2) 0.000(2) 0.007(2) -0.007(2)
C5 0.031(3) 0.024(3) 0.017(3) 0.001(2) 0.004(2) -0.001(2)
C130 0.023(2) 0.005(2) 0.014(2) 0.0033(19) 0.000(2) -0.004(2)
C102 0.029(3) 0.032(3) 0.018(2) 0.003(2) -0.002(2) -0.014(2)
C24 0.024(3) 0.005(3) 0.019(3) -0.001(2) 0.000(2) -0.002(2)
C117 0.037(3) 0.010(2) 0.030(3) 0.003(2) 0.001(2) 0.000(2)
C83 0.024(2) 0.019(2) 0.022(2) -0.001(2) 0.004(2) -0.004(2)
C96 0.023(3) 0.015(3) 0.022(3) 0.001(2) 0.003(2) 0.000(2)
C126 0.022(2) 0.007(2) 0.015(2) 0.001(2) -0.001(2) -0.005(2)
C122 0.025(2) 0.011(2) 0.018(2) 0.002(2) -0.001(2) -0.008(2)
C148 0.019(2) 0.008(2) 0.024(2) 0.000(2) 0.002(2) -0.003(2)
C79 0.028(2) 0.021(2) 0.021(2) -0.002(2) 0.006(2) -0.002(2)
C113 0.032(2) 0.011(2) 0.020(2) -0.0014(19) 0.004(2) -0.005(2)
C10 0.030(4) 0.023(4) 0.021(4) -0.004(3) 0.006(3) 0.002(4)
C33 0.022(3) 0.015(3) 0.019(3) -0.003(2) 0.002(2) 0.000(2)
C7 0.029(3) 0.025(3) 0.014(2) -0.001(2) 0.002(2) -0.001(2)
C46 0.031(4) 0.009(4) 0.026(4) 0.002(3) 0.001(4) 0.004(3)
C23 0.034(4) 0.010(4) 0.024(4) 0.000(3) 0.002(4) -0.006(3)
C65 0.019(2) 0.018(2) 0.019(2) 0.0023(19) 0.0032(19) 0.001(2)
C112 0.028(2) 0.013(2) 0.017(2) -0.002(2) 0.006(2) -0.008(2)
C141 0.026(2) 0.011(2) 0.020(2) 0.004(2) -0.003(2) -0.001(2)
C16 0.020(2) 0.006(2) 0.017(2) -0.0007(19) 0.0013(19) -0.0017(19)
C30 0.022(3) 0.020(3) 0.018(2) 0.002(2) 0.004(2) -0.003(2)
C127 0.022(2) 0.007(2) 0.018(2) 0.002(2) 0.000(2) -0.006(2)
C72 0.023(3) 0.021(3) 0.033(3) 0.006(3) 0.001(3) -0.003(3)
C70 0.039(5) 0.018(4) 0.034(5) -0.012(4) 0.005(4) -0.002(4)
C128 0.024(2) 0.007(2) 0.018(2) 0.000(2) -0.002(2) -0.005(2)
C139 0.023(2) 0.010(2) 0.021(2) 0.000(2) -0.001(2) 0.001(2)
C66 0.023(2) 0.017(2) 0.023(2) 0.002(2) 0.004(2) 0.001(2)
C144 0.019(2) 0.006(2) 0.024(2) 0.001(2) 0.001(2) -0.002(2)
C36 0.028(3) 0.021(3) 0.023(3) 0.001(3) 0.002(3) -0.005(3)
C40 0.023(2) 0.009(2) 0.019(2) -0.0002(19) 0.002(2) -0.004(2)
C44 0.023(2) 0.009(2) 0.018(2) 0.0021(19) 0.001(2) -0.002(2)
C57 0.034(3) 0.036(3) 0.023(3) -0.005(3) -0.001(2) 0.008(3)
C140 0.025(2) 0.010(2) 0.022(2) 0.001(2) -0.003(2) 0.002(2)
C19 0.023(3) 0.010(2) 0.019(2) 0.002(2) 0.000(2) 0.002(2)
C101 0.028(2) 0.026(2) 0.015(2) 0.000(2) 0.000(2) -0.014(2)
C9 0.027(3) 0.020(3) 0.018(3) -0.003(2) 0.003(2) -0.003(3)
C53 0.026(2) 0.033(2) 0.015(2) 0.001(2) 0.0034(19) 0.004(2)
C31 0.022(3) 0.019(3) 0.018(2) -0.001(2) 0.003(2) -0.002(2)
C42 0.024(3) 0.014(3) 0.021(3) 0.001(2) -0.001(2) -0.004(2)
C94 0.022(3) 0.022(3) 0.019(2) 0.004(2) 0.000(2) -0.004(2)
C6 0.032(3) 0.027(3) 0.016(3) 0.001(2) 0.002(2) 0.000(2)
C111 0.029(2) 0.015(2) 0.019(2) -0.001(2) 0.006(2) -0.009(2)
C41 0.024(3) 0.013(3) 0.021(2) 0.000(2) 0.000(2) -0.004(2)
C106 0.032(3) 0.031(3) 0.017(2) -0.002(2) 0.000(2) -0.015(2)
C43 0.024(3) 0.013(3) 0.020(2) 0.002(2) 0.000(2) -0.003(2)
C21 0.030(3) 0.009(3) 0.018(3) -0.002(2) 0.002(2) -0.004(2)
C149 0.034(3) 0.029(3) 0.024(3) -0.002(3) 0.005(3) -0.002(3)
C84 0.025(3) 0.016(3) 0.026(3) 0.001(2) 0.003(2) -0.004(2)
C76 0.028(3) 0.017(3) 0.028(3) 0.000(3) 0.003(3) -0.001(3)
C26 0.029(4) 0.004(3) 0.024(4) -0.003(3) -0.003(3) 0.000(3)
C54 0.035(3) 0.036(3) 0.019(2) 0.004(2) 0.004(2) 0.010(2)
C12 0.033(3) 0.018(3) 0.024(3) -0.001(3) 0.005(3) -0.003(3)
C35 0.027(4) 0.021(4) 0.026(4) -0.007(4) 0.003(4) 0.002(4)
C59 0.034(3) 0.030(3) 0.028(3) -0.001(3) 0.001(3) -0.001(3)
C25 0.031(4) 0.015(4) 0.023(4) 0.001(3) 0.001(3) -0.006(3)
C80 0.030(3) 0.025(3) 0.026(3) -0.002(2) 0.008(2) -0.003(2)
C49 0.030(4) 0.018(4) 0.031(4) -0.009(4) 0.007(4) -0.003(4)
C93 0.024(3) 0.024(3) 0.021(3) 0.001(2) -0.002(2) -0.006(2)
C97 0.032(4) 0.014(4) 0.029(4) -0.007(3) 0.004(4) 0.005(3)
C69 0.023(3) 0.022(3) 0.026(3) 0.003(2) 0.004(2) 0.000(2)
C85 0.034(4) 0.017(4) 0.029(4) 0.002(3) 0.005(4) 0.002(4)
C115 0.038(3) 0.015(2) 0.031(3) -0.001(2) 0.007(2) -0.001(2)
C87 0.034(3) 0.022(3) 0.023(3) -0.002(2) 0.005(3) -0.002(3)
C82 0.027(3) 0.024(3) 0.026(3) -0.001(2) 0.006(2) -0.004(2)
C4 0.029(2) 0.020(2) 0.017(2) 0.000(2) 0.004(2) -0.002(2)
C81 0.030(3) 0.028(3) 0.029(3) -0.002(2) 0.008(2) -0.004(3)
C104 0.034(3) 0.045(3) 0.020(2) -0.001(2) -0.005(2) -0.017(2)
C116 0.038(3) 0.013(2) 0.035(3) 0.001(2) 0.004(2) 0.002(2)
C86 0.029(4) 0.019(4) 0.035(4) 0.008(4) 0.002(4) 0.000(4)
C119 0.026(2) 0.011(2) 0.012(2) 0.0023(18) 0.0011(19) -0.0084(19)
C74 0.031(5) 0.025(4) 0.044(5) -0.006(4) -0.007(4) -0.001(4)
C22 0.038(5) 0.019(4) 0.025(4) -0.004(4) 0.006(4) -0.003(4)
C150 0.040(3) 0.068(4) 0.058(4) 0.004(3) 0.008(3) 0.002(3)
C67 0.026(3) 0.021(3) 0.027(3) 0.001(2) 0.006(2) 0.002(2)
C103 0.032(3) 0.040(3) 0.020(2) 0.004(2) -0.004(2) -0.015(2)
C99 0.036(3) 0.018(3) 0.026(3) -0.001(3) 0.003(3) -0.005(3)
C75 0.035(5) 0.018(4) 0.034(4) 0.001(4) 0.006(4) 0.003(4)
C13 0.036(5) 0.019(4) 0.036(5) 0.003(4) 0.001(4) -0.001(4)
C105 0.035(3) 0.040(3) 0.018(2) -0.005(2) -0.002(2) -0.018(2)
C98 0.032(4) 0.010(4) 0.033(4) 0.007(3) 0.006(4) 0.001(3)
C37 0.038(5) 0.025(4) 0.034(4) 0.003(4) 0.002(4) -0.001(4)
C89 0.042(5) 0.030(5) 0.027(4) -0.005(4) 0.001(4) -0.005(4)
B2 0.0216(19) 0.0079(18) 0.0172(18) 0.0007(17) 0.0004(17) -0.0028(17)
C34 0.030(4) 0.025(4) 0.028(4) 0.000(4) -0.001(4) -0.001(4)
C56 0.037(3) 0.038(3) 0.022(3) -0.003(3) -0.001(3) 0.013(3)
C68 0.026(3) 0.023(3) 0.028(3) 0.001(2) 0.005(2) 0.001(2)
C38 0.041(5) 0.030(5) 0.025(4) -0.006(4) -0.001(4) -0.003(4)
C47 0.028(4) 0.013(4) 0.028(4) 0.005(3) 0.007(4) 0.000(3)
B1 0.0274(19) 0.0150(19) 0.0152(18) -0.0007(17) 0.0023(17) -0.0087(18)
C55 0.038(3) 0.039(3) 0.021(3) 0.002(3) 0.002(2) 0.013(3)
C63 0.042(3) 0.038(3) 0.024(3) 0.009(3) 0.007(3) 0.008(3)
C50 0.038(5) 0.018(4) 0.035(4) 0.007(4) 0.006(4) 0.006(4)
C11 0.031(5) 0.027(4) 0.040(5) -0.004(4) 0.002(4) -0.006(4)
C151 0.065(4) 0.047(4) 0.067(4) 0.007(3) 0.022(3) -0.003(3)
C73 0.031(5) 0.030(5) 0.052(5) 0.013(4) 0.008(4) -0.009(4)
C14 0.043(5) 0.025(5) 0.042(5) -0.007(4) 0.016(4) -0.002(4)
C153 0.068(4) 0.035(3) 0.070(4) 0.000(3) 0.018(3) 0.000(3)
C88 0.045(5) 0.022(4) 0.030(4) -0.004(4) 0.003(4) 0.005(4)
C60 0.044(5) 0.036(5) 0.049(5) -0.001(4) 0.005(5) -0.002(5)
C62 0.055(5) 0.043(5) 0.033(5) 0.015(4) 0.009(4) 0.008(5)
C77 0.036(5) 0.022(4) 0.038(5) 0.002(4) 0.002(4) -0.006(4)
C61 0.039(5) 0.035(5) 0.044(5) 0.011(4) -0.009(4) -0.007(4)
C64 0.051(5) 0.049(5) 0.037(5) 0.014(4) 0.014(4) 0.004(5)
C100 0.061(5) 0.022(4) 0.043(5) 0.004(4) 0.015(5) 0.001(4)
C152 0.115(4) 0.084(4) 0.068(4) -0.001(4) 0.016(4) -0.006(4)

loop_
_atom_type_symbol
_atom_type_description
_atom_type_scat_dispersion_real
_atom_type_scat_dispersion_imag
_atom_type_scat_source
C C 0.0181 0.0091 'International Tables Vol C Tables 4.2.6.8 and 6.1.1.4'
H H 0.0000 0.0000 'International Tables Vol C Tables 4.2.6.8 and 6.1.1.4'
B B 0.0090 0.0039 'International Tables Vol C Tables 4.2.6.8 and 6.1.1.4'
F F 0.0727 0.0534 'International Tables Vol C Tables 4.2.6.8 and 6.1.1.4'
I I -0.3257 6.8362 'International Tables Vol C Tables 4.2.6.8 and 6.1.1.4'
N N 0.0311 0.0180 'International Tables Vol C Tables 4.2.6.8 and 6.1.1.4'
Zn Zn -1.5491 0.6778 'International Tables Vol C Tables 4.2.6.8 and 6.1.1.4'
Cl Cl 0.3639 0.7018 'International Tables Vol C Tables 4.2.6.8 and 6.1.1.4'

loop_
_geom_angle_atom_site_label_1
_geom_angle_atom_site_label_2
_geom_angle_atom_site_label_3
_geom_angle
_geom_angle_site_symmetry_1
_geom_angle_site_symmetry_3
_geom_angle_publ_flag
N1 Zn1 N3 95.6(3) . . ?
N1 Zn1 I1 135.1(2) . . ?
N3 Zn1 I1 129.2(2) . . ?
N6 Zn2 N8 95.7(3) . . ?
N6 Zn2 I2 129.7(2) . . ?
N8 Zn2 I2 134.2(2) . . ?
C1 N1 C27 116.4(7) . . ?
C1 N1 Zn1 124.0(6) . . ?
C27 N1 Zn1 119.5(6) . . ?
C2 N2 C1 131.4(8) . . ?
C2 N2 H2 114.3 . . ?
C1 N2 H2 114.3 . . ?
C51 N6 C53 117.6(9) . . ?
C51 N6 Zn2 120.5(7) . . ?
C53 N6 Zn2 121.4(7) . . ?
C51 N9 C65 125.4(8) . . ?
C51 N9 H9A 117.3 . . ?
C65 N9 H9A 117.3 . . ?
C52 N8 C90 119.1(8) . . ?
C52 N8 Zn2 123.5(7) . . ?
C90 N8 Zn2 117.2(6) . . ?
C1 N4 C39 124.9(7) . . ?
C1 N4 H4 117.5 . . ?
C39 N4 H4 117.5 . . ?
C2 N5 C15 123.9(8) . . ?
C2 N5 H5A 118.0 . . ?
C15 N5 H5A 118.0 . . ?
C51 N7 C52 132.0(8) . . ?
C51 N7 H7A 114.0 . . ?
C52 N7 H7A 114.0 . . ?
C2 N3 C3 119.8(8) . . ?
C2 N3 Zn1 123.2(7) . . ?
C3 N3 Zn1 116.9(6) . . ?
C52 N10 C78 127.8(8) . . ?
C52 N10 H10 116.1 . . ?
C78 N10 H10 116.1 . . ?
N1 C1 N4 123.5(8) . . ?
N1 C1 N2 122.2(8) . . ?
N4 C1 N2 114.3(8) . . ?
C130 C125 C126 112.5(8) . . ?
C130 C125 B2 120.2(8) . . ?
C126 C125 B2 127.2(8) . . ?
N3 C2 N2 123.3(9) . . ?
N3 C2 N5 122.7(8) . . ?
N2 C2 N5 114.0(8) . . ?
F38 C146 C145 120.3(8) . . ?
F38 C146 C147 120.6(9) . . ?
C145 C146 C147 119.1(9) . . ?
F29 C135 C134 118.5(8) . . ?
F29 C135 C136 120.4(9) . . ?
C134 C135 C136 121.0(9) . . ?
C4 C3 C8 122.2(9) . . ?
C4 C3 N3 118.6(8) . . ?
C8 C3 N3 118.9(9) . . ?
N8 C52 N10 123.4(9) . . ?
N8 C52 N7 120.4(8) . . ?
N10 C52 N7 116.1(8) . . ?
F27 C133 C132 123.0(9) . . ?
F27 C133 C134 117.8(8) . . ?
C132 C133 C134 119.2(9) . . ?
C92 C91 C90 119.2(10) . . ?
C92 C91 C99 119.6(9) . . ?
C90 C91 C99 121.1(10) . . ?
F35 C142 C141 115.3(9) . . ?
F35 C142 C137 121.0(9) . . ?
C141 C142 C137 123.6(10) . . ?
C29 C28 C27 118.2(10) . . ?
C29 C28 C36 120.0(9) . . ?
C27 C28 C36 121.8(9) . . ?
C31 C32 C27 117.8(9) . . ?
C31 C32 C33 119.6(9) . . ?
C27 C32 C33 122.6(9) . . ?
C7 C8 C3 117.1(10) . . ?
C7 C8 C9 120.8(9) . . ?
C3 C8 C9 122.1(9) . . ?
C112 C107 C108 112.8(9) . . ?
C112 C107 B1 118.7(9) . . ?
C108 C107 B1 127.8(8) . . ?
F6 C108 C109 114.7(9) . . ?
F6 C108 C107 120.8(8) . . ?
C109 C108 C107 124.5(9) . . ?
F17 C121 C120 120.3(8) . . ?
F17 C121 C122 119.8(8) . . ?
C120 C121 C122 119.9(9) . . ?
F7 C109 C110 121.1(9) . . ?
F7 C109 C108 120.5(9) . . ?
C110 C109 C108 118.4(9) . . ?
C28 C27 C32 122.5(9) . . ?
C28 C27 N1 117.4(8) . . ?
C32 C27 N1 120.1(8) . . ?
F31 C138 C139 115.4(9) . . ?
F31 C138 C137 119.7(9) . . ?
C139 C138 C137 124.8(9) . . ?
F30 C136 C135 116.1(8) . . ?
F30 C136 C131 120.4(8) . . ?
C135 C136 C131 123.5(9) . . ?
C20 C15 C16 122.3(9) . . ?
C20 C15 N5 118.4(8) . . ?
C16 C15 N5 119.2(8) . . ?
F20 C124 C123 116.4(8) . . ?
F20 C124 C119 119.7(8) . . ?
C123 C124 C119 123.9(8) . . ?
C132 C131 C136 112.5(8) . . ?
C132 C131 B2 120.9(8) . . ?
C136 C131 B2 126.5(9) . . ?
C138 C137 C142 113.4(9) . . ?
C138 C137 B2 119.0(8) . . ?
C142 C137 B2 127.2(9) . . ?
C133 C132 F26 115.1(8) . . ?
C133 C132 C131 126.2(9) . . ?
F26 C132 C131 118.7(8) . . ?
C69 C71 C65 117.1(10) . . ?
C69 C71 C72 122.3(10) . . ?
C65 C71 C72 120.5(9) . . ?
F16 C120 C121 116.0(8) . . ?
F16 C120 C119 120.5(8) . . ?
C121 C120 C119 123.5(9) . . ?
C19 C20 C15 117.9(9) . . ?
C19 C20 C21 119.9(9) . . ?
C15 C20 C21 122.1(9) . . ?
C94 C95 C90 118.5(9) . . ?
C94 C95 C96 119.3(9) . . ?
C90 C95 C96 122.1(9) . . ?
C19 C18 C17 119.7(9) . . ?
C19 C18 H18 120.2 . . ?
C17 C18 H18 120.2 . . ?
C148 C143 C144 113.5(9) . . ?
C148 C143 B2 128.0(8) . . ?
C144 C143 B2 118.5(8) . . ?
F15 C118 C117 114.3(9) . . ?
F15 C118 C113 120.9(10) . . ?
C117 C118 C113 124.8(11) . . ?
C40 C48 C49 111.9(9) . . ?
C40 C48 C50 112.9(9) . . ?
C49 C48 C50 109.7(9) . . ?
C40 C48 H48 107.4 . . ?
C49 C48 H48 107.4 . . ?
C50 C48 H48 107.4 . . ?
C44 C45 C46 113.0(9) . . ?
C44 C45 C47 109.8(8) . . ?
C46 C45 C47 110.3(8) . . ?
C44 C45 H45 107.9 . . ?
C46 C45 H45 107.9 . . ?
C47 C45 H45 107.9 . . ?
F28 C134 C135 121.2(9) . . ?
F28 C134 C133 121.1(9) . . ?
C135 C134 C133 117.6(9) . . ?
C91 C92 C93 121.0(10) . . ?
C91 C92 H92 119.5 . . ?
C93 C92 H92 119.5 . . ?
F19 C123 C122 119.9(8) . . ?
F19 C123 C124 120.4(8) . . ?
C122 C123 C124 119.6(9) . . ?
F11 C114 C115 116.5(10) . . ?
F11 C114 C113 118.5(10) . . ?
C115 C114 C113 125.0(11) . . ?
C16 C17 C18 120.3(9) . . ?
C16 C17 H17 119.8 . . ?
C18 C17 H17 119.8 . . ?
N6 C51 N9 122.1(9) . . ?
N6 C51 N7 121.8(9) . . ?
N9 C51 N7 116.2(8) . . ?
C91 C90 C95 120.8(9) . . ?
C91 C90 N8 118.3(9) . . ?
C95 C90 N8 120.6(9) . . ?
F24 C129 C130 122.5(8) . . ?
F24 C129 C128 120.7(8) . . ?
C130 C129 C128 116.8(8) . . ?
C44 C39 C40 123.8(9) . . ?
C44 C39 N4 119.6(8) . . ?
C40 C39 N4 116.6(8) . . ?
F37 C147 C146 120.2(9) . . ?
F37 C147 C148 120.0(8) . . ?
C146 C147 C148 119.8(9) . . ?
C79 C78 C83 122.3(10) . . ?
C79 C78 N10 119.2(9) . . ?
C83 C78 N10 118.3(9) . . ?
C28 C29 C30 121.1(9) . . ?
C28 C29 H29 119.5 . . ?
C30 C29 H29 119.5 . . ?
C146 C145 F39 120.1(9) . . ?
C146 C145 C144 119.4(9) . . ?
F39 C145 C144 120.4(9) . . ?
C57 C58 C53 117.5(11) . . ?
C57 C58 C59 120.3(11) . . ?
C53 C58 C59 122.2(10) . . ?
F8 C110 C111 120.9(9) . . ?
F8 C110 C109 119.3(9) . . ?
C111 C110 C109 119.8(9) . . ?
C6 C5 C4 120.7(10) . . ?
C6 C5 H5 119.6 . . ?
C4 C5 H5 119.6 . . ?
C125 C130 F25 118.6(8) . . ?
C125 C130 C129 127.5(8) . . ?
F25 C130 C129 114.0(8) . . ?
F1 C102 C103 117.3(11) . . ?
F1 C102 C101 119.6(9) . . ?
C103 C102 C101 123.1(11) . . ?
C26 C24 C16 113.1(8) . . ?
C26 C24 C25 109.6(8) . . ?
C16 C24 C25 108.8(8) . . ?
C26 C24 H24 108.4 . . ?
C16 C24 H24 108.4 . . ?
C25 C24 H24 108.4 . . ?
F14 C117 C118 122.2(10) . . ?
F14 C117 C116 117.2(10) . . ?
C118 C117 C116 120.6(11) . . ?
C82 C83 C78 116.7(10) . . ?
C82 C83 C84 121.2(10) . . ?
C78 C83 C84 122.0(9) . . ?
C95 C96 C97 112.4(8) . . ?
C95 C96 C98 112.7(8) . . ?
C97 C96 C98 109.4(9) . . ?
C95 C96 H96 107.3 . . ?
C97 C96 H96 107.3 . . ?
C98 C96 H96 107.3 . . ?
F21 C126 C127 116.0(8) . . ?
F21 C126 C125 121.5(8) . . ?
C127 C126 C125 122.5(8) . . ?
F18 C122 C123 121.0(9) . . ?
F18 C122 C121 120.1(8) . . ?
C123 C122 C121 118.9(9) . . ?
F36 C148 C143 122.6(9) . . ?
F36 C148 C147 113.9(8) . . ?
C143 C148 C147 123.5(9) . . ?
C80 C79 C78 117.4(10) . . ?
C80 C79 C87 120.5(10) . . ?
C78 C79 C87 121.8(10) . . ?
C118 C113 C114 112.0(10) . . ?
C118 C113 B1 127.0(9) . . ?
C114 C113 B1 120.0(9) . . ?
C9 C10 H10A 109.5 . . ?
C9 C10 H10B 109.5 . . ?
H10A C10 H10B 109.5 . . ?
C9 C10 H10C 109.5 . . ?
H10A C10 H10C 109.5 . . ?
H10B C10 H10C 109.5 . . ?
C32 C33 C34 111.9(9) . . ?
C32 C33 C35 111.8(9) . . ?
C34 C33 C35 109.1(9) . . ?
C32 C33 H33 108.0 . . ?
C34 C33 H33 108.0 . . ?
C35 C33 H33 108.0 . . ?
C6 C7 C8 121.5(10) . . ?
C6 C7 H7 119.2 . . ?
C8 C7 H7 119.2 . . ?
C45 C46 H46A 109.5 . . ?
C45 C46 H46B 109.5 . . ?
H46A C46 H46B 109.5 . . ?
C45 C46 H46C 109.5 . . ?
H46A C46 H46C 109.5 . . ?
H46B C46 H46C 109.5 . . ?
C21 C23 H23A 109.5 . . ?
C21 C23 H23B 109.5 . . ?
H23A C23 H23B 109.5 . . ?
C21 C23 H23C 109.5 . . ?
H23A C23 H23C 109.5 . . ?
H23B C23 H23C 109.5 . . ?
C66 C65 C71 123.1(10) . . ?
C66 C65 N9 119.2(9) . . ?
C71 C65 N9 117.7(9) . . ?
F10 C112 C111 115.1(8) . . ?
F10 C112 C107 119.2(9) . . ?
C111 C112 C107 125.6(9) . . ?
F34 C141 C140 119.1(9) . . ?
F34 C141 C142 119.8(9) . . ?
C140 C141 C142 121.1(9) . . ?
C17 C16 C15 118.4(9) . . ?
C17 C16 C24 120.1(8) . . ?
C15 C16 C24 121.4(8) . . ?
C29 C30 C31 120.0(9) . . ?
C29 C30 H30 120.0 . . ?
C31 C30 H30 120.0 . . ?
C128 C127 F22 119.8(8) . . ?
C128 C127 C126 121.4(9) . . ?
F22 C127 C126 118.7(8) . . ?
C71 C72 C73 113.9(10) . . ?
C71 C72 C74 109.2(9) . . ?
C73 C72 C74 110.1(10) . . ?
C71 C72 H72 107.8 . . ?
C73 C72 H72 107.8 . . ?
C74 C72 H72 107.8 . . ?
C99 C70 H70A 109.5 . . ?
C99 C70 H70B 109.5 . . ?
H70A C70 H70B 109.5 . . ?
C99 C70 H70C 109.5 . . ?
H70A C70 H70C 109.5 . . ?
H70B C70 H70C 109.5 . . ?
F23 C128 C127 121.6(8) . . ?
F23 C128 C129 119.1(8) . . ?
C127 C128 C129 119.3(8) . . ?
F32 C139 C138 121.7(9) . . ?
F32 C139 C140 119.5(9) . . ?
C138 C139 C140 118.8(10) . . ?
C65 C66 C67 117.6(10) . . ?
C65 C66 C76 123.2(9) . . ?
C67 C66 C76 119.2(9) . . ?
C145 C144 F40 116.9(8) . . ?
C145 C144 C143 124.7(9) . . ?
F40 C144 C143 118.4(8) . . ?
C28 C36 C38 110.9(10) . . ?
C28 C36 C37 114.0(9) . . ?
C38 C36 C37 109.4(9) . . ?
C28 C36 H36 107.4 . . ?
C38 C36 H36 107.4 . . ?
C37 C36 H36 107.4 . . ?
C41 C40 C39 115.3(9) . . ?
C41 C40 C48 121.7(8) . . ?
C39 C40 C48 122.9(9) . . ?
C43 C44 C39 117.0(9) . . ?
C43 C44 C45 122.1(9) . . ?
C39 C44 C45 120.8(9) . . ?
C56 C57 C58 122.3(12) . . ?
C56 C57 H57 118.9 . . ?
C58 C57 H57 118.9 . . ?
F33 C140 C141 121.1(9) . . ?
F33 C140 C139 120.7(9) . . ?
C141 C140 C139 118.2(9) . . ?
C18 C19 C20 121.2(9) . . ?
C18 C19 H19 119.4 . . ?
C20 C19 H19 119.4 . . ?
C106 C101 C102 114.3(10) . . ?
C106 C101 B1 124.5(10) . . ?
C102 C101 B1 120.7(9) . . ?
C8 C9 C11 112.4(10) . . ?
C8 C9 C10 112.2(9) . . ?
C11 C9 C10 109.1(9) . . ?
C8 C9 H9 107.7 . . ?
C11 C9 H9 107.7 . . ?
C10 C9 H9 107.7 . . ?
C58 C53 C54 120.7(10) . . ?
C58 C53 N6 117.7(10) . . ?
C54 C53 N6 121.5(10) . . ?
C32 C31 C30 120.5(9) . . ?
C32 C31 H31 119.7 . . ?
C30 C31 H31 119.7 . . ?
C41 C42 C43 120.5(10) . . ?
C41 C42 H42 119.8 . . ?
C43 C42 H42 119.8 . . ?
C95 C94 C93 120.9(10) . . ?
C95 C94 H94 119.5 . . ?
C93 C94 H94 119.5 . . ?
C7 C6 C5 120.2(10) . . ?
C7 C6 H6 119.9 . . ?
C5 C6 H6 119.9 . . ?
F9 C111 C112 122.4(9) . . ?
F9 C111 C110 118.8(9) . . ?
C112 C111 C110 118.8(9) . . ?
C42 C41 C40 121.7(9) . . ?
C42 C41 H41 119.1 . . ?
C40 C41 H41 119.1 . . ?
F5 C106 C105 115.2(10) . . ?
F5 C106 C101 121.5(10) . . ?
C105 C106 C101 123.3(12) . . ?
C42 C43 C44 121.6(10) . . ?
C42 C43 H43 119.2 . . ?
C44 C43 H43 119.2 . . ?
C20 C21 C22 112.7(9) . . ?
C20 C21 C23 114.3(8) . . ?
C22 C21 C23 107.4(8) . . ?
C20 C21 H21 107.4 . . ?
C22 C21 H21 107.4 . . ?
C23 C21 H21 107.4 . . ?
Cl2 C149 Cl3 110.4(7) . . ?
Cl2 C149 Cl1 110.0(6) . . ?
Cl3 C149 Cl1 110.1(6) . . ?
Cl2 C149 H149 108.8 . . ?
Cl3 C149 H149 108.8 . . ?
Cl1 C149 H149 108.8 . . ?
C83 C84 C86 112.7(9) . . ?
C83 C84 C85 110.6(9) . . ?
C86 C84 C85 109.5(9) . . ?
C83 C84 H84 107.9 . . ?
C86 C84 H84 107.9 . . ?
C85 C84 H84 107.9 . . ?
C75 C76 C66 111.3(9) . . ?
C75 C76 C77 110.2(9) . . ?
C66 C76 C77 112.3(9) . . ?
C75 C76 H76 107.6 . . ?
C66 C76 H76 107.6 . . ?
C77 C76 H76 107.6 . . ?
C24 C26 H26A 109.5 . . ?
C24 C26 H26B 109.5 . . ?
H26A C26 H26B 109.5 . . ?
C24 C26 H26C 109.5 . . ?
H26A C26 H26C 109.5 . . ?
H26B C26 H26C 109.5 . . ?
C55 C54 C53 118.8(12) . . ?
C55 C54 C63 118.6(11) . . ?
C53 C54 C63 122.5(10) . . ?
C4 C12 C13 113.3(9) . . ?
C4 C12 C14 111.9(10) . . ?
C13 C12 C14 110.2(10) . . ?
C4 C12 H12 107.0 . . ?
C13 C12 H12 107.0 . . ?
C14 C12 H12 107.0 . . ?
C33 C35 H35A 109.5 . . ?
C33 C35 H35B 109.5 . . ?
H35A C35 H35B 109.5 . . ?
C33 C35 H35C 109.5 . . ?
H35A C35 H35C 109.5 . . ?
H35B C35 H35C 109.5 . . ?
C58 C59 C60 113.9(11) . . ?
C58 C59 C61 110.8(10) . . ?
C60 C59 C61 110.5(11) . . ?
C58 C59 H59 107.1 . . ?
C60 C59 H59 107.1 . . ?
C61 C59 H59 107.1 . . ?
C24 C25 H25A 109.5 . . ?
C24 C25 H25B 109.5 . . ?
H25A C25 H25B 109.5 . . ?
C24 C25 H25C 109.5 . . ?
H25A C25 H25C 109.5 . . ?
H25B C25 H25C 109.5 . . ?
C81 C80 C79 121.8(11) . . ?
C81 C80 H80 119.1 . . ?
C79 C80 H80 119.1 . . ?
C48 C49 H49A 109.5 . . ?
C48 C49 H49B 109.5 . . ?
H49A C49 H49B 109.5 . . ?
C48 C49 H49C 109.5 . . ?
H49A C49 H49C 109.5 . . ?
H49B C49 H49C 109.5 . . ?
C92 C93 C94 119.6(10) . . ?
C92 C93 H93 120.2 . . ?
C94 C93 H93 120.2 . . ?
C96 C97 H97A 109.5 . . ?
C96 C97 H97B 109.5 . . ?
H97A C97 H97B 109.5 . . ?
C96 C97 H97C 109.5 . . ?
H97A C97 H97C 109.5 . . ?
H97B C97 H97C 109.5 . . ?
C68 C69 C71 121.6(10) . . ?
C68 C69 H69 119.2 . . ?
C71 C69 H69 119.2 . . ?
C84 C85 H85A 109.5 . . ?
C84 C85 H85B 109.5 . . ?
H85A C85 H85B 109.5 . . ?
C84 C85 H85C 109.5 . . ?
H85A C85 H85C 109.5 . . ?
H85B C85 H85C 109.5 . . ?
F12 C115 C116 120.0(11) . . ?
F12 C115 C114 119.7(11) . . ?
C116 C115 C114 120.2(11) . . ?
C79 C87 C88 112.3(10) . . ?
C79 C87 C89 108.9(10) . . ?
C88 C87 C89 109.5(10) . . ?
C79 C87 H87 108.7 . . ?
C88 C87 H87 108.7 . . ?
C89 C87 H87 108.7 . . ?
C83 C82 C81 122.0(11) . . ?
C83 C82 H82 119.0 . . ?
C81 C82 H82 119.0 . . ?
C3 C4 C5 118.2(9) . . ?
C3 C4 C12 122.1(9) . . ?
C5 C4 C12 119.7(10) . . ?
C80 C81 C82 119.7(11) . . ?
C80 C81 H81 120.2 . . ?
C82 C81 H81 120.2 . . ?
F3 C104 C105 121.7(11) . . ?
F3 C104 C103 119.8(13) . . ?
C105 C104 C103 118.4(11) . . ?
F13 C116 C115 121.1(11) . . ?
F13 C116 C117 121.6(11) . . ?
C115 C116 C117 117.3(11) . . ?
C84 C86 H86A 109.5 . . ?
C84 C86 H86B 109.5 . . ?
H86A C86 H86B 109.5 . . ?
C84 C86 H86C 109.5 . . ?
H86A C86 H86C 109.5 . . ?
H86B C86 H86C 109.5 . . ?
C120 C119 C124 114.1(8) . . ?
C120 C119 B1 125.2(8) . . ?
C124 C119 B1 118.4(8) . . ?
C72 C74 H74A 109.5 . . ?
C72 C74 H74B 109.5 . . ?
H74A C74 H74B 109.5 . . ?
C72 C74 H74C 109.5 . . ?
H74A C74 H74C 109.5 . . ?
H74B C74 H74C 109.5 . . ?
C21 C22 H22A 109.5 . . ?
C21 C22 H22B 109.5 . . ?
H22A C22 H22B 109.5 . . ?
C21 C22 H22C 109.5 . . ?
H22A C22 H22C 109.5 . . ?
H22B C22 H22C 109.5 . . ?
Cl4 C150 Cl5 109.4(9) . . ?
Cl4 C150 Cl6 109.9(10) . . ?
Cl5 C150 Cl6 109.7(11) . . ?
Cl4 C150 H150 109.2 . . ?
Cl5 C150 H150 109.2 . . ?
Cl6 C150 H150 109.2 . . ?
C68 C67 C66 120.4(10) . . ?
C68 C67 H67 119.8 . . ?
C66 C67 H67 119.8 . . ?
F2 C103 C104 119.6(11) . . ?
F2 C103 C102 119.9(11) . . ?
C104 C103 C102 120.3(13) . . ?
C91 C99 C70 113.2(10) . . ?
C91 C99 C100 109.7(10) . . ?
C70 C99 C100 112.0(10) . . ?
C91 C99 H99 107.2 . . ?
C70 C99 H99 107.2 . . ?
C100 C99 H99 107.2 . . ?
C76 C75 H75A 109.5 . . ?
C76 C75 H75B 109.5 . . ?
H75A C75 H75B 109.5 . . ?
C76 C75 H75C 109.5 . . ?
H75A C75 H75C 109.5 . . ?
H75B C75 H75C 109.5 . . ?
C12 C13 H13A 109.5 . . ?
C12 C13 H13B 109.5 . . ?
H13A C13 H13B 109.5 . . ?
C12 C13 H13C 109.5 . . ?
H13A C13 H13C 109.5 . . ?
H13B C13 H13C 109.5 . . ?
F4 C105 C104 119.7(10) . . ?
F4 C105 C106 119.8(12) . . ?
C104 C105 C106 120.4(11) . . ?
C96 C98 H98A 109.5 . . ?
C96 C98 H98B 109.5 . . ?
H98A C98 H98B 109.5 . . ?
C96 C98 H98C 109.5 . . ?
H98A C98 H98C 109.5 . . ?
H98B C98 H98C 109.5 . . ?
C36 C37 H37A 109.5 . . ?
C36 C37 H37B 109.5 . . ?
H37A C37 H37B 109.5 . . ?
C36 C37 H37C 109.5 . . ?
H37A C37 H37C 109.5 . . ?
H37B C37 H37C 109.5 . . ?
C87 C89 H89A 109.5 . . ?
C87 C89 H89B 109.5 . . ?
H89A C89 H89B 109.5 . . ?
C87 C89 H89C 109.5 . . ?
H89A C89 H89C 109.5 . . ?
H89B C89 H89C 109.5 . . ?
C137 B2 C131 114.9(8) . . ?
C137 B2 C125 102.5(7) . . ?
C131 B2 C125 113.1(7) . . ?
C137 B2 C143 113.2(8) . . ?
C131 B2 C143 101.4(8) . . ?
C125 B2 C143 112.1(8) . . ?
C33 C34 H34A 109.5 . . ?
C33 C34 H34B 109.5 . . ?
H34A C34 H34B 109.5 . . ?
C33 C34 H34C 109.5 . . ?
H34A C34 H34C 109.5 . . ?
H34B C34 H34C 109.5 . . ?
C57 C56 C55 119.1(11) . . ?
C57 C56 H56 120.5 . . ?
C55 C56 H56 120.5 . . ?
C69 C68 C67 120.1(10) . . ?
C69 C68 H68 119.9 . . ?
C67 C68 H68 119.9 . . ?
C36 C38 H38A 109.5 . . ?
C36 C38 H38B 109.5 . . ?
H38A C38 H38B 109.5 . . ?
C36 C38 H38C 109.5 . . ?
H38A C38 H38C 109.5 . . ?
H38B C38 H38C 109.5 . . ?
C45 C47 H47A 109.5 . . ?
C45 C47 H47B 109.5 . . ?
H47A C47 H47B 109.5 . . ?
C45 C47 H47C 109.5 . . ?
H47A C47 H47C 109.5 . . ?
H47B C47 H47C 109.5 . . ?
C113 B1 C107 115.3(9) . . ?
C113 B1 C101 115.9(9) . . ?
C107 B1 C101 101.9(8) . . ?
C113 B1 C119 98.6(8) . . ?
C107 B1 C119 112.9(8) . . ?
C101 B1 C119 113.0(8) . . ?
C54 C55 C56 121.6(12) . . ?
C54 C55 H55 119.2 . . ?
C56 C55 H55 119.2 . . ?
C54 C63 C62 110.9(11) . . ?
C54 C63 C64 112.1(11) . . ?
C62 C63 C64 108.8(11) . . ?
C54 C63 H63 108.3 . . ?
C62 C63 H63 108.3 . . ?
C64 C63 H63 108.3 . . ?
C48 C50 H50A 109.5 . . ?
C48 C50 H50B 109.5 . . ?
H50A C50 H50B 109.5 . . ?
C48 C50 H50C 109.5 . . ?
H50A C50 H50C 109.5 . . ?
H50B C50 H50C 109.5 . . ?
C9 C11 H11A 109.5 . . ?
C9 C11 H11B 109.5 . . ?
H11A C11 H11B 109.5 . . ?
C9 C11 H11C 109.5 . . ?
H11A C11 H11C 109.5 . . ?
H11B C11 H11C 109.5 . . ?
Cl7 C151 Cl9 111.4(10) . . ?
Cl7 C151 Cl8 110.9(11) . . ?
Cl9 C151 Cl8 109.8(10) . . ?
Cl7 C151 H151 108.2 . . ?
Cl9 C151 H151 108.2 . . ?
Cl8 C151 H151 108.2 . . ?
C72 C73 H73A 109.5 . . ?
C72 C73 H73B 109.5 . . ?
H73A C73 H73B 109.5 . . ?
C72 C73 H73C 109.5 . . ?
H73A C73 H73C 109.5 . . ?
H73B C73 H73C 109.5 . . ?
C12 C14 H14A 109.5 . . ?
C12 C14 H14B 109.5 . . ?
H14A C14 H14B 109.5 . . ?
C12 C14 H14C 109.5 . . ?
H14A C14 H14C 109.5 . . ?
H14B C14 H14C 109.5 . . ?
Cl12 C153 Cl10 112.6(11) . . ?
Cl12 C153 Cl11 113.2(10) . . ?
Cl10 C153 Cl11 109.2(9) . . ?
Cl12 C153 H153 107.2 . . ?
Cl10 C153 H153 107.2 . . ?
Cl11 C153 H153 107.2 . . ?
C87 C88 H88A 109.5 . . ?
C87 C88 H88B 109.5 . . ?
H88A C88 H88B 109.5 . . ?
C87 C88 H88C 109.5 . . ?
H88A C88 H88C 109.5 . . ?
H88B C88 H88C 109.5 . . ?
C59 C60 H60A 109.5 . . ?
C59 C60 H60B 109.5 . . ?
H60A C60 H60B 109.5 . . ?
C59 C60 H60C 109.5 . . ?
H60A C60 H60C 109.5 . . ?
H60B C60 H60C 109.5 . . ?
C63 C62 H62A 109.5 . . ?
C63 C62 H62B 109.5 . . ?
H62A C62 H62B 109.5 . . ?
C63 C62 H62C 109.5 . . ?
H62A C62 H62C 109.5 . . ?
H62B C62 H62C 109.5 . . ?
C76 C77 H77A 109.5 . . ?
C76 C77 H77B 109.5 . . ?
H77A C77 H77B 109.5 . . ?
C76 C77 H77C 109.5 . . ?
H77A C77 H77C 109.5 . . ?
H77B C77 H77C 109.5 . . ?
C59 C61 H61A 109.5 . . ?
C59 C61 H61B 109.5 . . ?
H61A C61 H61B 109.5 . . ?
C59 C61 H61C 109.5 . . ?
H61A C61 H61C 109.5 . . ?
H61B C61 H61C 109.5 . . ?
C63 C64 H64A 109.5 . . ?
C63 C64 H64B 109.5 . . ?
H64A C64 H64B 109.5 . . ?
C63 C64 H64C 109.5 . . ?
H64A C64 H64C 109.5 . . ?
H64B C64 H64C 109.5 . . ?
C99 C100 H10D 109.5 . . ?
C99 C100 H10E 109.5 . . ?
H10D C100 H10E 109.5 . . ?
C99 C100 H10F 109.5 . . ?
H10D C100 H10F 109.5 . . ?
H10E C100 H10F 109.5 . . ?
Cl13 C152 Cl15 116.0(16) . . ?
Cl13 C152 Cl14 111.9(14) . . ?
Cl15 C152 Cl14 111.0(15) . . ?
Cl13 C152 H152 105.7 . . ?
Cl15 C152 H152 105.7 . . ?
Cl14 C152 H152 105.7 . . ?

loop_
_geom_bond_atom_site_label_1
_geom_bond_atom_site_label_2
_geom_bond_distance
_geom_bond_site_symmetry_2
_geom_bond_publ_flag
I2 Zn2 2.4236(16) . ?
I1 Zn1 2.4317(14) . ?
Zn1 N1 1.945(8) . ?
Zn1 N3 1.957(8) . ?
Zn2 N6 1.943(9) . ?
Zn2 N8 1.960(8) . ?
Cl2 C149 1.754(12) . ?
Cl3 C149 1.762(12) . ?
Cl1 C149 1.780(12) . ?
Cl5 C150 1.748(18) . ?
Cl8 C151 1.767(17) . ?
Cl10 C153 1.744(19) . ?
Cl7 C151 1.74(2) . ?
Cl11 C153 1.783(18) . ?
Cl12 C153 1.699(18) . ?
Cl6 C150 1.774(18) . ?
Cl14 C152 1.78(2) . ?
Cl4 C150 1.747(19) . ?
Cl9 C151 1.750(19) . ?
F16 C120 1.347(10) . ?
F21 C126 1.342(11) . ?
F19 C123 1.348(11) . ?
F24 C129 1.320(11) . ?
F20 C124 1.360(10) . ?
F26 C132 1.367(10) . ?
Cl15 C152 1.74(3) . ?
F31 C138 1.351(11) . ?
F30 C136 1.347(11) . ?
F15 C118 1.365(13) . ?
F7 C109 1.327(12) . ?
F35 C142 1.355(12) . ?
F29 C135 1.359(11) . ?
F36 C148 1.353(10) . ?
F25 C130 1.373(10) . ?
F23 C128 1.342(10) . ?
F33 C140 1.346(12) . ?
F6 C108 1.357(11) . ?
F17 C121 1.344(11) . ?
F27 C133 1.346(11) . ?
F32 C139 1.347(12) . ?
F40 C144 1.370(11) . ?
F28 C134 1.332(11) . ?
F11 C114 1.354(13) . ?
F38 C146 1.346(11) . ?
F10 C112 1.367(11) . ?
F1 C102 1.319(13) . ?
F22 C127 1.360(10) . ?
F8 C110 1.349(12) . ?
F37 C147 1.361(11) . ?
F34 C141 1.363(11) . ?
F39 C145 1.363(10) . ?
F14 C117 1.358(13) . ?
F5 C106 1.357(15) . ?
F18 C122 1.348(11) . ?
F9 C111 1.351(11) . ?
Cl13 C152 1.71(3) . ?
F12 C115 1.361(14) . ?
F2 C103 1.350(16) . ?
N1 C1 1.299(12) . ?
N1 C27 1.472(12) . ?
N2 C2 1.361(12) . ?
N2 C1 1.390(11) . ?
N2 H2 0.8600 . ?
F13 C116 1.334(14) . ?
N6 C51 1.325(13) . ?
N6 C53 1.453(12) . ?
F4 C105 1.354(14) . ?
F3 C104 1.337(13) . ?
N9 C51 1.330(13) . ?
N9 C65 1.438(12) . ?
N9 H9A 0.8600 . ?
N8 C52 1.289(13) . ?
N8 C90 1.457(12) . ?
N4 C1 1.343(11) . ?
N4 C39 1.448(12) . ?
N4 H4 0.8600 . ?
N5 C2 1.370(12) . ?
N5 C15 1.434(12) . ?
N5 H5A 0.8600 . ?
N7 C51 1.364(12) . ?
N7 C52 1.391(12) . ?
N7 H7A 0.8600 . ?
N3 C2 1.299(12) . ?
N3 C3 1.450(12) . ?
N10 C52 1.343(12) . ?
N10 C78 1.450(13) . ?
N10 H10 0.8600 . ?
C125 C130 1.369(13) . ?
C125 C126 1.412(12) . ?
C125 B2 1.658(13) . ?
C146 C145 1.358(14) . ?
C146 C147 1.378(13) . ?
C135 C134 1.376(15) . ?
C135 C136 1.376(13) . ?
C3 C4 1.391(15) . ?
C3 C8 1.430(13) . ?
C133 C132 1.359(13) . ?
C133 C134 1.406(13) . ?
C91 C92 1.376(15) . ?
C91 C90 1.399(14) . ?
C91 C99 1.525(16) . ?
C142 C141 1.369(14) . ?
C142 C137 1.391(13) . ?
C28 C29 1.393(14) . ?
C28 C27 1.395(13) . ?
C28 C36 1.520(15) . ?
C32 C31 1.401(14) . ?
C32 C27 1.419(13) . ?
C32 C33 1.526(14) . ?
C8 C7 1.391(14) . ?
C8 C9 1.515(15) . ?
C107 C112 1.381(13) . ?
C107 C108 1.398(14) . ?
C107 B1 1.641(15) . ?
C108 C109 1.390(14) . ?
C121 C120 1.374(13) . ?
C121 C122 1.383(13) . ?
C109 C110 1.386(13) . ?
C138 C139 1.375(14) . ?
C138 C137 1.391(14) . ?
C136 C131 1.413(13) . ?
C15 C20 1.398(13) . ?
C15 C16 1.402(12) . ?
C124 C123 1.375(13) . ?
C124 C119 1.391(13) . ?
C131 C132 1.388(14) . ?
C131 B2 1.654(14) . ?
C137 B2 1.640(15) . ?
C71 C69 1.384(15) . ?
C71 C65 1.403(14) . ?
C71 C72 1.513(15) . ?
C120 C119 1.387(12) . ?
C20 C19 1.397(14) . ?
C20 C21 1.511(12) . ?
C95 C94 1.383(14) . ?
C95 C90 1.409(15) . ?
C95 C96 1.522(13) . ?
C18 C19 1.379(13) . ?
C18 C17 1.425(13) . ?
C18 H18 0.9300 . ?
C143 C148 1.365(13) . ?
C143 C144 1.407(12) . ?
C143 B2 1.660(15) . ?
C118 C117 1.368(16) . ?
C118 C113 1.375(15) . ?
C48 C40 1.491(14) . ?
C48 C49 1.535(14) . ?
C48 C50 1.540(15) . ?
C48 H48 0.9800 . ?
C45 C44 1.516(13) . ?
C45 C46 1.522(14) . ?
C45 C47 1.529(14) . ?
C45 H45 0.9800 . ?
C92 C93 1.386(16) . ?
C92 H92 0.9300 . ?
C123 C122 1.368(13) . ?
C114 C115 1.369(17) . ?
C114 C113 1.416(15) . ?
C17 C16 1.380(14) . ?
C17 H17 0.9300 . ?
C129 C130 1.391(12) . ?
C129 C128 1.393(13) . ?
C39 C44 1.397(14) . ?
C39 C40 1.420(12) . ?
C147 C148 1.395(14) . ?
C78 C79 1.409(15) . ?
C78 C83 1.422(14) . ?
C29 C30 1.401(15) . ?
C29 H29 0.9300 . ?
C145 C144 1.365(14) . ?
C58 C57 1.386(15) . ?
C58 C53 1.403(17) . ?
C58 C59 1.515(17) . ?
C110 C111 1.374(14) . ?
C5 C6 1.392(14) . ?
C5 C4 1.400(14) . ?
C5 H5 0.9300 . ?
C102 C103 1.388(15) . ?
C102 C101 1.397(18) . ?
C24 C26 1.526(12) . ?
C24 C16 1.535(12) . ?
C24 C25 1.549(14) . ?
C24 H24 0.9800 . ?
C117 C116 1.399(17) . ?
C83 C82 1.384(15) . ?
C83 C84 1.517(15) . ?
C96 C97 1.536(14) . ?
C96 C98 1.538(14) . ?
C96 H96 0.9800 . ?
C126 C127 1.390(12) . ?
C79 C80 1.388(15) . ?
C79 C87 1.521(15) . ?
C113 B1 1.627(17) . ?
C10 C9 1.555(14) . ?
C10 H10A 0.9600 . ?
C10 H10B 0.9600 . ?
C10 H10C 0.9600 . ?
C33 C34 1.526(15) . ?
C33 C35 1.538(13) . ?
C33 H33 0.9800 . ?
C7 C6 1.386(16) . ?
C7 H7 0.9300 . ?
C46 H46A 0.9600 . ?
C46 H46B 0.9600 . ?
C46 H46C 0.9600 . ?
C23 C21 1.556(14) . ?
C23 H23A 0.9600 . ?
C23 H23B 0.9600 . ?
C23 H23C 0.9600 . ?
C65 C66 1.388(14) . ?
C112 C111 1.374(14) . ?
C141 C140 1.365(15) . ?
C30 C31 1.403(14) . ?
C30 H30 0.9300 . ?
C127 C128 1.356(13) . ?
C72 C73 1.531(16) . ?
C72 C74 1.543(16) . ?
C72 H72 0.9800 . ?
C70 C99 1.527(15) . ?
C70 H70A 0.9600 . ?
C70 H70B 0.9600 . ?
C70 H70C 0.9600 . ?
C139 C140 1.397(14) . ?
C66 C67 1.401(15) . ?
C66 C76 1.534(14) . ?
C36 C38 1.526(15) . ?
C36 C37 1.544(16) . ?
C36 H36 0.9800 . ?
C40 C41 1.413(14) . ?
C44 C43 1.391(14) . ?
C57 C56 1.373(18) . ?
C57 H57 0.9300 . ?
C19 H19 0.9300 . ?
C101 C106 1.393(15) . ?
C101 B1 1.658(15) . ?
C9 C11 1.519(15) . ?
C9 H9 0.9800 . ?
C53 C54 1.406(16) . ?
C31 H31 0.9300 . ?
C42 C41 1.379(15) . ?
C42 C43 1.379(13) . ?
C42 H42 0.9300 . ?
C94 C93 1.396(14) . ?
C94 H94 0.9300 . ?
C6 H6 0.9300 . ?
C41 H41 0.9300 . ?
C106 C105 1.390(15) . ?
C43 H43 0.9300 . ?
C21 C22 1.533(15) . ?
C21 H21 0.9800 . ?
C149 H149 0.9800 . ?
C84 C86 1.523(15) . ?
C84 C85 1.524(15) . ?
C84 H84 0.9800 . ?
C76 C75 1.512(16) . ?
C76 C77 1.544(16) . ?
C76 H76 0.9800 . ?
C26 H26A 0.9600 . ?
C26 H26B 0.9600 . ?
C26 H26C 0.9600 . ?
C54 C55 1.366(16) . ?
C54 C63 1.519(18) . ?
C12 C4 1.511(14) . ?
C12 C13 1.523(15) . ?
C12 C14 1.530(17) . ?
C12 H12 0.9800 . ?
C35 H35A 0.9600 . ?
C35 H35B 0.9600 . ?
C35 H35C 0.9600 . ?
C59 C60 1.517(18) . ?
C59 C61 1.530(19) . ?
C59 H59 0.9800 . ?
C25 H25A 0.9600 . ?
C25 H25B 0.9600 . ?
C25 H25C 0.9600 . ?
C80 C81 1.377(16) . ?
C80 H80 0.9300 . ?
C49 H49A 0.9600 . ?
C49 H49B 0.9600 . ?
C49 H49C 0.9600 . ?
C93 H93 0.9300 . ?
C97 H97A 0.9600 . ?
C97 H97B 0.9600 . ?
C97 H97C 0.9600 . ?
C69 C68 1.380(16) . ?
C69 H69 0.9300 . ?
C85 H85A 0.9600 . ?
C85 H85B 0.9600 . ?
C85 H85C 0.9600 . ?
C115 C116 1.363(17) . ?
C87 C88 1.532(17) . ?
C87 C89 1.536(16) . ?
C87 H87 0.9800 . ?
C82 C81 1.393(16) . ?
C82 H82 0.9300 . ?
C81 H81 0.9300 . ?
C104 C105 1.37(2) . ?
C104 C103 1.382(17) . ?
C86 H86A 0.9600 . ?
C86 H86B 0.9600 . ?
C86 H86C 0.9600 . ?
C119 B1 1.700(14) . ?
C74 H74A 0.9600 . ?
C74 H74B 0.9600 . ?
C74 H74C 0.9600 . ?
C22 H22A 0.9600 . ?
C22 H22B 0.9600 . ?
C22 H22C 0.9600 . ?
C150 H150 0.9800 . ?
C67 C68 1.392(15) . ?
C67 H67 0.9300 . ?
C99 C100 1.552(17) . ?
C99 H99 0.9800 . ?
C75 H75A 0.9600 . ?
C75 H75B 0.9600 . ?
C75 H75C 0.9600 . ?
C13 H13A 0.9600 . ?
C13 H13B 0.9600 . ?
C13 H13C 0.9600 . ?
C98 H98A 0.9600 . ?
C98 H98B 0.9600 . ?
C98 H98C 0.9600 . ?
C37 H37A 0.9600 . ?
C37 H37B 0.9600 . ?
C37 H37C 0.9600 . ?
C89 H89A 0.9600 . ?
C89 H89B 0.9600 . ?
C89 H89C 0.9600 . ?
C34 H34A 0.9600 . ?
C34 H34B 0.9600 . ?
C34 H34C 0.9600 . ?
C56 C55 1.376(19) . ?
C56 H56 0.9300 . ?
C68 H68 0.9300 . ?
C38 H38A 0.9600 . ?
C38 H38B 0.9600 . ?
C38 H38C 0.9600 . ?
C47 H47A 0.9600 . ?
C47 H47B 0.9600 . ?
C47 H47C 0.9600 . ?
C55 H55 0.9300 . ?
C63 C62 1.529(19) . ?
C63 C64 1.539(18) . ?
C63 H63 0.9800 . ?
C50 H50A 0.9600 . ?
C50 H50B 0.9600 . ?
C50 H50C 0.9600 . ?
C11 H11A 0.9600 . ?
C11 H11B 0.9600 . ?
C11 H11C 0.9600 . ?
C151 H151 0.9800 . ?
C73 H73A 0.9600 . ?
C73 H73B 0.9600 . ?
C73 H73C 0.9600 . ?
C14 H14A 0.9600 . ?
C14 H14B 0.9600 . ?
C14 H14C 0.9600 . ?
C153 H153 0.9800 . ?
C88 H88A 0.9600 . ?
C88 H88B 0.9600 . ?
C88 H88C 0.9600 . ?
C60 H60A 0.9600 . ?
C60 H60B 0.9600 . ?
C60 H60C 0.9600 . ?
C62 H62A 0.9600 . ?
C62 H62B 0.9600 . ?
C62 H62C 0.9600 . ?
C77 H77A 0.9600 . ?
C77 H77B 0.9600 . ?
C77 H77C 0.9600 . ?
C61 H61A 0.9600 . ?
C61 H61B 0.9600 . ?
C61 H61C 0.9600 . ?
C64 H64A 0.9600 . ?
C64 H64B 0.9600 . ?
C64 H64C 0.9600 . ?
C100 H10D 0.9600 . ?
C100 H10E 0.9600 . ?
C100 H10F 0.9600 . ?
C152 H152 0.9800 . ?
